data_4302885
loop_
_publ_author_name
'Daniel Mendoza-Espinosa'
'Tracy A. Hanna'

_publ_section_title
;
Heterobimetallic Bismuth(III)/Molybdenum(VI) and
Antimony(III)/Molybdenum(VI) Calix[5]arene Complexes. Progress toward
Modeling the SOHIO Catalyst
;
_journal_name_full 'Inorganic Chemistry'
_journal_page_first 7452
_journal_page_last 7456
_journal_paper_doi 10.1021/ic901103r
_journal_volume 48
_journal_year 2009
_chemical_formula_moiety 'C110 H132 Bi2 Mo4 O21, 3 C4 H10 O'
_chemical_formula_sum 'C122 H162 Bi2 Mo4 O24'
_chemical_formula_weight 2814.3
_chemical_name_systematic
; 
 ? 
;
_space_group_IT_number 2
_symmetry_cell_setting triclinic
_symmetry_space_group_name_Hall '-P 1'
_symmetry_space_group_name_H-M 'P -1'
_atom_sites_solution_hydrogens geom
_atom_sites_solution_primary direct
_atom_sites_solution_secondary difmap
_audit_creation_method SHELXL-97
_cell_angle_alpha 97.864(2)
_cell_angle_beta 101.8890(10)
_cell_angle_gamma 96.2080(10)
_cell_formula_units_Z 2
_cell_length_a 15.9705(13)
_cell_length_b 18.4194(15)
_cell_length_c 23.3498(18)
_cell_measurement_reflns_used 500
_cell_measurement_temperature 213(2)
_cell_measurement_theta_max 25
_cell_measurement_theta_min 2
_cell_volume 6592.0(9)
_computing_cell_refinement 'Bruker SMART'
_computing_data_collection 'Bruker SMART'
_computing_data_reduction 'Bruker SAINT'
_computing_molecular_graphics 'Bruker SHELXTL'
_computing_publication_material 'Bruker SHELXTL'
_computing_structure_refinement 'SHELXL-97 (Sheldrick, 1997)'
_computing_structure_solution 'SHELXS-97 (Sheldrick, 1990)'
_diffrn_ambient_temperature 213(2)
_diffrn_detector_area_resol_mean 'not recorded'
_diffrn_measured_fraction_theta_full 0.988
_diffrn_measured_fraction_theta_max 0.988
_diffrn_measurement_device_type 'Bruker SMART 1000'
_diffrn_measurement_method 'phi and omega scans'
_diffrn_radiation_monochromator graphite
_diffrn_radiation_source 'fine-focus sealed tube'
_diffrn_radiation_type MoK\a
_diffrn_radiation_wavelength 0.71073
_diffrn_reflns_av_R_equivalents 0.0615
_diffrn_reflns_av_sigmaI/netI 0.0928
_diffrn_reflns_limit_h_max 17
_diffrn_reflns_limit_h_min -17
_diffrn_reflns_limit_k_max 20
_diffrn_reflns_limit_k_min -19
_diffrn_reflns_limit_l_max 25
_diffrn_reflns_limit_l_min -24
_diffrn_reflns_number 33803
_diffrn_reflns_theta_full 23.27
_diffrn_reflns_theta_max 23.27
_diffrn_reflns_theta_min 1.76
_diffrn_standards_interval_count 'not recorded'
_diffrn_standards_interval_time 'not recorded'
_diffrn_standards_number 'not recorded'
_exptl_absorpt_coefficient_mu 3.083
_exptl_absorpt_correction_T_max 0.593
_exptl_absorpt_correction_T_min 0.527
_exptl_absorpt_correction_type multi-scan
_exptl_absorpt_process_details sadabs
_exptl_crystal_colour Red
_exptl_crystal_density_diffrn 1.418
_exptl_crystal_density_method 'not measured'
_exptl_crystal_description Block
_exptl_crystal_F_000 2584
_exptl_crystal_size_max 0.21
_exptl_crystal_size_mid 0.19
_exptl_crystal_size_min 0.17
_refine_diff_density_max 2.148
_refine_diff_density_min -1.465
_refine_diff_density_rms 0.123
_refine_ls_extinction_method none
_refine_ls_goodness_of_fit_ref 0.916
_refine_ls_hydrogen_treatment constr
_refine_ls_matrix_type full
_refine_ls_number_parameters 1272
_refine_ls_number_reflns 18756
_refine_ls_number_restraints 134
_refine_ls_restrained_S_all 0.921
_refine_ls_R_factor_all 0.0686
_refine_ls_R_factor_gt 0.0435
_refine_ls_shift/su_max 0.002
_refine_ls_shift/su_mean 0.000
_refine_ls_structure_factor_coef Fsqd
_refine_ls_weighting_details 'calc w=1/[\s^2^(Fo^2^)+(0.0500P)^2^+0.0000P] where P=(Fo^2^+2Fc^2^)/3'
_refine_ls_weighting_scheme calc
_refine_ls_wR_factor_gt 0.0993
_refine_ls_wR_factor_ref 0.1052
_reflns_number_gt 12825
_reflns_number_total 18756
_reflns_threshold_expression >2sigma(I)
_cod_data_source_file ic901103r_si_001.cif
_cod_data_source_block tcu187m
_cod_depositor_comments
;
The following automatic conversions were performed:
'_symmetry_cell_setting' value 'Triclinic' changed to 'triclinic'
according to '/home/saulius/struct/CIF-dictionaries/cif_core.dic'
dictionary named 'cif_core.dic' version 2.4.1 from 2010-06-29.

Automatic conversion script
Id: cif_fix_enum 1527 2010-12-29 10:47:43Z saulius 
;
_cod_database_code 4302885

loop_
_symmetry_equiv_pos_as_xyz
'x, y, z'
'-x, -y, -z'

loop_
_atom_site_label
_atom_site_type_symbol
_atom_site_fract_x
_atom_site_fract_y
_atom_site_fract_z
_atom_site_U_iso_or_equiv
_atom_site_adp_type
_atom_site_occupancy
_atom_site_symmetry_multiplicity
_atom_site_calc_flag
_atom_site_refinement_flags
_atom_site_disorder_assembly
_atom_site_disorder_group
Bi1 Bi 0.74805(2) 0.473110(16) 0.196965(13) 0.02952(9) Uani 1 1 d . . .
Mo1 Mo 0.53010(4) 0.54078(4) 0.10797(3) 0.02997(17) Uani 1 1 d . . .
C1 C 0.9404(5) 0.4149(4) 0.2293(3) 0.035(2) Uani 1 1 d . . .
O1 O 0.9015(3) 0.4784(3) 0.2325(2) 0.0294(12) Uani 1 1 d . . .
Bi2 Bi 0.71880(2) 0.655910(16) 0.201941(13) 0.02886(9) Uani 1 1 d . . .
Mo2 Mo 0.95561(4) 0.58716(4) 0.24929(3) 0.03064(18) Uani 1 1 d . . .
O2 O 0.7749(3) 0.4695(3) 0.1098(2) 0.0328(13) Uani 1 1 d . . .
C2 C 0.9570(5) 0.3789(4) 0.2795(3) 0.0322(19) Uani 1 1 d . . .
Mo3 Mo 0.80003(5) 0.57727(4) 0.35066(3) 0.03115(18) Uani 1 1 d . . .
O3 O 0.5075(3) 0.4353(3) 0.1043(2) 0.0276(12) Uani 1 1 d . . .
C3 C 0.9872(5) 0.3102(5) 0.2724(4) 0.042(2) Uani 1 1 d . . .
H3A H 0.9970 0.2850 0.3051 0.051 Uiso 1 1 calc R . .
Mo4 Mo 0.57003(4) 0.55287(4) 0.27314(3) 0.02796(17) Uani 1 1 d . . .
O4 O 0.5867(3) 0.4493(3) 0.2748(2) 0.0317(13) Uani 1 1 d . . .
C4 C 1.0031(6) 0.2781(5) 0.2195(4) 0.043(2) Uani 1 1 d . A .
O5 O 0.7815(3) 0.4687(3) 0.3277(2) 0.0333(13) Uani 1 1 d . . .
C5 C 0.9896(5) 0.3165(5) 0.1716(4) 0.043(2) Uani 1 1 d . . .
H5A H 1.0017 0.2962 0.1355 0.052 Uiso 1 1 calc R . .
O6 O 0.5745(3) 0.6507(3) 0.1426(2) 0.0299(13) Uani 1 1 d . . .
C6 C 0.9581(5) 0.3851(4) 0.1763(3) 0.035(2) Uani 1 1 d . . .
O7 O 0.7494(3) 0.6562(3) 0.1165(2) 0.0313(13) Uani 1 1 d . . .
C7 C 1.0359(7) 0.2025(5) 0.2113(4) 0.060(3) Uani 1 1 d . . .
O8 O 0.9644(3) 0.6913(2) 0.2732(2) 0.0281(12) Uani 1 1 d . . .
C8 C 1.0736(13) 0.1812(11) 0.2719(8) 0.048(5) Uiso 0.475(9) 1 d P A 1
H8A H 1.1284 0.2121 0.2897 0.072 Uiso 0.475(9) 1 calc PR A 1
H8B H 1.0824 0.1296 0.2665 0.072 Uiso 0.475(9) 1 calc PR A 1
H8C H 1.0337 0.1885 0.2977 0.072 Uiso 0.475(9) 1 calc PR A 1
C8A C 1.0187(18) 0.1594(15) 0.2600(11) 0.101(9) Uiso 0.525(9) 1 d P A 2
H8AA H 0.9763 0.1809 0.2788 0.152 Uiso 0.525(9) 1 calc PR A 2
H8AB H 1.0720 0.1616 0.2894 0.152 Uiso 0.525(9) 1 calc PR A 2
H8AC H 0.9967 0.1082 0.2429 0.152 Uiso 0.525(9) 1 calc PR A 2
O9 O 0.7804(3) 0.6812(3) 0.3589(2) 0.0300(12) Uani 1 1 d . . .
C9 C 1.1269(8) 0.2168(7) 0.2012(7) 0.134(6) Uani 1 1 d . A .
H9A H 1.1559 0.1740 0.2074 0.202 Uiso 1 1 calc R . .
H9B H 1.1588 0.2598 0.2289 0.202 Uiso 1 1 calc R . .
H9C H 1.1239 0.2257 0.1609 0.202 Uiso 1 1 calc R . .
O10 O 0.5934(3) 0.6618(3) 0.2850(2) 0.0311(13) Uani 1 1 d . . .
C10 C 0.9793(9) 0.1524(6) 0.1598(6) 0.115(5) Uani 1 1 d . A .
H10I H 1.0054 0.1081 0.1516 0.172 Uiso 1 1 calc R . .
H10J H 0.9719 0.1773 0.1254 0.172 Uiso 1 1 calc R . .
H10K H 0.9234 0.1390 0.1686 0.172 Uiso 1 1 calc R . .
C11 C 0.9456(5) 0.4252(4) 0.1222(3) 0.039(2) Uani 1 1 d . . .
H11B H 0.9377 0.4764 0.1349 0.047 Uiso 1 1 calc R . .
H11C H 0.9981 0.4264 0.1066 0.047 Uiso 1 1 calc R . .
O11 O 0.6552(3) 0.5454(3) 0.1643(2) 0.0346(13) Uani 1 1 d . . .
C12 C 0.8707(5) 0.3897(4) 0.0741(3) 0.0309(19) Uani 1 1 d . . .
O12 O 0.8208(3) 0.5833(3) 0.2207(2) 0.0347(13) Uani 1 1 d . . .
O13 O 0.4275(4) 0.5593(3) 0.0867(2) 0.0461(15) Uani 1 1 d . . .
C13 C 0.8798(5) 0.3345(5) 0.0290(4) 0.042(2) Uani 1 1 d . . .
H13B H 0.9352 0.3212 0.0300 0.050 Uiso 1 1 calc R . .
O14 O 0.5724(4) 0.5418(3) 0.0474(2) 0.0509(17) Uani 1 1 d . . .
C14 C 0.8127(6) 0.2982(5) -0.0171(4) 0.040(2) Uani 1 1 d . A .
C15 C 0.7308(5) 0.3153(4) -0.0152(3) 0.038(2) Uani 1 1 d . . .
H15A H 0.6832 0.2899 -0.0444 0.045 Uiso 1 1 calc R . .
O15 O 0.9847(4) 0.5888(3) 0.1844(2) 0.0419(14) Uani 1 1 d . . .
C16 C 0.7170(5) 0.3690(4) 0.0286(3) 0.0300(19) Uani 1 1 d . . .
O16 O 1.0468(3) 0.5680(3) 0.2949(2) 0.0385(14) Uani 1 1 d . . .
O17 O 0.8064(4) 0.5730(3) 0.4227(2) 0.0505(16) Uani 1 1 d . . .
C17 C 0.7884(5) 0.4091(4) 0.0717(3) 0.0282(19) Uani 1 1 d . . .
O18 O 0.9041(3) 0.5892(3) 0.3392(2) 0.0332(13) Uani 1 1 d . . .
C18 C 0.8307(7) 0.2406(6) -0.0647(4) 0.069(3) Uani 1 1 d D . .
O19 O 0.6956(3) 0.5662(3) 0.2873(2) 0.0303(13) Uani 1 1 d . . .
C19 C 0.8889(18) 0.1855(15) -0.0436(15) 0.123(12) Uiso 0.475(9) 1 d PD A 1
H19A H 0.8565 0.1483 -0.0279 0.184 Uiso 0.475(9) 1 calc PR A 1
H19B H 0.9375 0.2110 -0.0128 0.184 Uiso 0.475(9) 1 calc PR A 1
H19C H 0.9098 0.1618 -0.0766 0.184 Uiso 0.475(9) 1 calc PR A 1
C19A C 0.8462(12) 0.1682(9) -0.0335(8) 0.047(5) Uiso 0.525(9) 1 d PD A 2
H19D H 0.7951 0.1516 -0.0198 0.071 Uiso 0.525(9) 1 calc PR A 2
H19E H 0.8954 0.1808 0.0000 0.071 Uiso 0.525(9) 1 calc PR A 2
H19F H 0.8573 0.1290 -0.0619 0.071 Uiso 0.525(9) 1 calc PR A 2
O20 O 0.5070(3) 0.5532(3) 0.3232(2) 0.0381(14) Uani 1 1 d . . .
C20 C 0.8917(18) 0.2888(17) -0.0957(15) 0.121(12) Uiso 0.475(9) 1 d PD A 1
H20A H 0.8681 0.3340 -0.1026 0.182 Uiso 0.475(9) 1 calc PR A 1
H20B H 0.8952 0.2607 -0.1332 0.182 Uiso 0.475(9) 1 calc PR A 1
H20C H 0.9491 0.3011 -0.0700 0.182 Uiso 0.475(9) 1 calc PR A 1
C20A C 0.9166(11) 0.2571(12) -0.0809(10) 0.070(6) Uiso 0.525(9) 1 d PD A 2
H20D H 0.9625 0.2654 -0.0454 0.105 Uiso 0.525(9) 1 calc PR A 2
H20E H 0.9172 0.3011 -0.0995 0.105 Uiso 0.525(9) 1 calc PR A 2
H20F H 0.9254 0.2155 -0.1083 0.105 Uiso 0.525(9) 1 calc PR A 2
O21 O 0.5029(3) 0.5417(2) 0.2033(2) 0.0285(12) Uani 1 1 d . . .
C21 C 0.7545(6) 0.2164(6) -0.1167(4) 0.067(3) Uani 1 1 d . A .
H21A H 0.7395 0.2588 -0.1349 0.101 Uiso 1 1 calc R . .
H21B H 0.7055 0.1949 -0.1029 0.101 Uiso 1 1 calc R . .
H21C H 0.7694 0.1798 -0.1455 0.101 Uiso 1 1 calc R . .
C22 C 0.6269(5) 0.3781(4) 0.0358(3) 0.0322(19) Uani 1 1 d . . .
H22A H 0.5851 0.3518 0.0003 0.039 Uiso 1 1 calc R . .
H22B H 0.6202 0.4307 0.0394 0.039 Uiso 1 1 calc R . .
C23 C 0.6074(5) 0.3485(4) 0.0898(3) 0.035(2) Uani 1 1 d . . .
C24 C 0.6496(5) 0.2914(4) 0.1103(3) 0.035(2) Uani 1 1 d . . .
H24A H 0.6931 0.2749 0.0923 0.042 Uiso 1 1 calc R . .
C25 C 0.6291(5) 0.2581(4) 0.1571(3) 0.0303(19) Uani 1 1 d . . .
C26 C 0.5640(5) 0.2818(4) 0.1813(3) 0.035(2) Uani 1 1 d . . .
H26A H 0.5476 0.2581 0.2112 0.042 Uiso 1 1 calc R . .
C27 C 0.5208(5) 0.3392(4) 0.1637(3) 0.0304(19) Uani 1 1 d . . .
C28 C 0.5475(5) 0.3750(4) 0.1191(3) 0.032(2) Uani 1 1 d . . .
C29 C 0.6815(6) 0.1996(4) 0.1819(4) 0.042(2) Uani 1 1 d . . .
C30 C 0.7124(7) 0.1517(5) 0.1353(4) 0.062(3) Uani 1 1 d . . .
H30A H 0.7481 0.1826 0.1165 0.093 Uiso 1 1 calc R . .
H30B H 0.6631 0.1249 0.1057 0.093 Uiso 1 1 calc R . .
H30C H 0.7461 0.1168 0.1536 0.093 Uiso 1 1 calc R . .
C31 C 0.7572(7) 0.2405(5) 0.2279(5) 0.088(4) Uani 1 1 d . . .
H31A H 0.7850 0.2802 0.2121 0.132 Uiso 1 1 calc R . .
H31B H 0.7981 0.2068 0.2389 0.132 Uiso 1 1 calc R . .
H31C H 0.7378 0.2610 0.2626 0.132 Uiso 1 1 calc R . .
C32 C 0.6284(8) 0.1497(6) 0.2135(5) 0.095(4) Uani 1 1 d . . .
H32A H 0.6642 0.1160 0.2316 0.143 Uiso 1 1 calc R . .
H32B H 0.5789 0.1215 0.1848 0.143 Uiso 1 1 calc R . .
H32C H 0.6086 0.1802 0.2439 0.143 Uiso 1 1 calc R . .
C33 C 0.4481(5) 0.3626(4) 0.1918(3) 0.035(2) Uani 1 1 d . . .
H33A H 0.4427 0.4145 0.1887 0.042 Uiso 1 1 calc R . .
H33B H 0.3933 0.3323 0.1707 0.042 Uiso 1 1 calc R . .
C34 C 0.4670(5) 0.3531(4) 0.2565(3) 0.0307(19) Uani 1 1 d . . .
C35 C 0.4227(5) 0.2965(5) 0.2761(4) 0.040(2) Uani 1 1 d . . .
H35A H 0.3744 0.2673 0.2499 0.049 Uiso 1 1 calc R . .
C36 C 0.4471(6) 0.2809(5) 0.3342(4) 0.045(2) Uani 1 1 d . A .
C37 C 0.5184(5) 0.3247(5) 0.3705(4) 0.041(2) Uani 1 1 d . . .
H37A H 0.5357 0.3159 0.4096 0.050 Uiso 1 1 calc R . .
C38 C 0.5669(5) 0.3820(4) 0.3525(3) 0.0298(19) Uani 1 1 d . . .
C39 C 0.5389(5) 0.3947(4) 0.2947(3) 0.0281(19) Uani 1 1 d . . .
C40 C 0.3946(7) 0.2186(6) 0.3547(4) 0.079(4) Uani 1 1 d D . .
C41 C 0.4117(18) 0.1473(12) 0.3148(11) 0.099(9) Uiso 0.475(9) 1 d PD A 1
H41A H 0.4729 0.1432 0.3239 0.149 Uiso 0.475(9) 1 calc PR A 1
H41B H 0.3934 0.1516 0.2732 0.149 Uiso 0.475(9) 1 calc PR A 1
H41C H 0.3792 0.1036 0.3227 0.149 Uiso 0.475(9) 1 calc PR A 1
C42 C 0.2962(11) 0.2108(17) 0.3345(14) 0.125(11) Uiso 0.475(9) 1 d PD A 1
H42A H 0.2808 0.2475 0.3096 0.187 Uiso 0.475(9) 1 calc PR A 1
H42B H 0.2711 0.2183 0.3689 0.187 Uiso 0.475(9) 1 calc PR A 1
H42C H 0.2744 0.1617 0.3122 0.187 Uiso 0.475(9) 1 calc PR A 1
C41A C 0.3416(13) 0.1577(10) 0.3060(8) 0.068(6) Uiso 0.525(9) 1 d PD A 2
H41D H 0.3801 0.1312 0.2867 0.102 Uiso 0.525(9) 1 calc PR A 2
H41E H 0.3037 0.1795 0.2771 0.102 Uiso 0.525(9) 1 calc PR A 2
H41F H 0.3072 0.1237 0.3233 0.102 Uiso 0.525(9) 1 calc PR A 2
C42A C 0.3172(11) 0.2542(10) 0.3765(9) 0.058(5) Uiso 0.525(9) 1 d PD A 2
H42D H 0.2840 0.2747 0.3445 0.088 Uiso 0.525(9) 1 calc PR A 2
H42E H 0.3407 0.2932 0.4102 0.088 Uiso 0.525(9) 1 calc PR A 2
H42F H 0.2801 0.2163 0.3881 0.088 Uiso 0.525(9) 1 calc PR A 2
C43 C 0.4435(7) 0.1986(6) 0.4125(5) 0.099(5) Uani 1 1 d . A .
H43A H 0.4968 0.1813 0.4066 0.148 Uiso 1 1 calc R . .
H43B H 0.4080 0.1599 0.4245 0.148 Uiso 1 1 calc R . .
H43C H 0.4567 0.2420 0.4432 0.148 Uiso 1 1 calc R . .
C44 C 0.6492(5) 0.4219(4) 0.3914(4) 0.035(2) Uani 1 1 d . . .
H44A H 0.6438 0.4268 0.4328 0.042 Uiso 1 1 calc R . .
H44B H 0.6589 0.4718 0.3818 0.042 Uiso 1 1 calc R . .
C45 C 0.7264(5) 0.3836(4) 0.3853(3) 0.0322(19) Uani 1 1 d . . .
C46 C 0.7368(5) 0.3189(4) 0.4102(3) 0.038(2) Uani 1 1 d . . .
H46A H 0.6945 0.3010 0.4295 0.046 Uiso 1 1 calc R . .
C47 C 0.8061(5) 0.2800(4) 0.4078(4) 0.041(2) Uani 1 1 d . A .
C48 C 0.8721(6) 0.3111(4) 0.3847(3) 0.040(2) Uani 1 1 d . . .
H48A H 0.9217 0.2878 0.3852 0.048 Uiso 1 1 calc R . .
C49 C 0.8665(5) 0.3769(4) 0.3603(3) 0.033(2) Uani 1 1 d . . .
C50 C 0.7919(5) 0.4114(4) 0.3586(3) 0.032(2) Uani 1 1 d . . .
C51 C 0.8091(5) 0.2058(4) 0.4325(3) 0.051(3) Uani 1 1 d D . .
C52 C 0.7209(9) 0.1668(13) 0.4287(10) 0.085(8) Uiso 0.475(9) 1 d PD A 1
H52A H 0.6897 0.1986 0.4507 0.127 Uiso 0.475(9) 1 calc PR A 1
H52B H 0.7254 0.1216 0.4454 0.127 Uiso 0.475(9) 1 calc PR A 1
H52C H 0.6900 0.1548 0.3874 0.127 Uiso 0.475(9) 1 calc PR A 1
C53 C 0.8629(14) 0.2238(14) 0.4956(7) 0.102(9) Uiso 0.475(9) 1 d PD A 1
H53A H 0.9184 0.2514 0.4959 0.153 Uiso 0.475(9) 1 calc PR A 1
H53B H 0.8720 0.1782 0.5108 0.153 Uiso 0.475(9) 1 calc PR A 1
H53C H 0.8329 0.2533 0.5202 0.153 Uiso 0.475(9) 1 calc PR A 1
C54 C 0.8576(14) 0.1550(12) 0.3968(10) 0.095(9) Uiso 0.475(9) 1 d PD A 1
H54A H 0.9136 0.1812 0.3968 0.143 Uiso 0.475(9) 1 calc PR A 1
H54B H 0.8243 0.1407 0.3563 0.143 Uiso 0.475(9) 1 calc PR A 1
H54C H 0.8653 0.1110 0.4148 0.143 Uiso 0.475(9) 1 calc PR A 1
C52A C 0.7294(8) 0.1513(8) 0.3996(7) 0.043(5) Uiso 0.525(9) 1 d PD A 2
H52D H 0.7285 0.1430 0.3575 0.065 Uiso 0.525(9) 1 calc PR A 2
H52E H 0.6777 0.1715 0.4058 0.065 Uiso 0.525(9) 1 calc PR A 2
H52F H 0.7313 0.1047 0.4145 0.065 Uiso 0.525(9) 1 calc PR A 2
C53A C 0.8069(10) 0.2212(9) 0.4986(5) 0.048(5) Uiso 0.525(9) 1 d PD A 2
H53D H 0.8589 0.2536 0.5205 0.071 Uiso 0.525(9) 1 calc PR A 2
H53E H 0.8037 0.1749 0.5140 0.071 Uiso 0.525(9) 1 calc PR A 2
H53F H 0.7566 0.2448 0.5031 0.071 Uiso 0.525(9) 1 calc PR A 2
C54A C 0.8913(8) 0.1737(9) 0.4282(7) 0.043(4) Uiso 0.525(9) 1 d PD A 2
H54D H 0.9409 0.2105 0.4473 0.064 Uiso 0.525(9) 1 calc PR A 2
H54E H 0.8922 0.1596 0.3867 0.064 Uiso 0.525(9) 1 calc PR A 2
H54F H 0.8935 0.1305 0.4476 0.064 Uiso 0.525(9) 1 calc PR A 2
C55 C 0.9430(5) 0.4124(4) 0.3383(3) 0.033(2) Uani 1 1 d . . .
H55A H 0.9361 0.4644 0.3367 0.040 Uiso 1 1 calc R . .
H55B H 0.9959 0.4121 0.3683 0.040 Uiso 1 1 calc R . .
C56 C 0.5391(5) 0.7132(4) 0.1270(3) 0.0303(19) Uani 1 1 d . . .
C57 C 0.4913(5) 0.7480(4) 0.1616(3) 0.0282(18) Uani 1 1 d . . .
C58 C 0.4680(5) 0.8186(4) 0.1515(3) 0.034(2) Uani 1 1 d . . .
H58A H 0.4382 0.8441 0.1767 0.040 Uiso 1 1 calc R . .
C59 C 0.4892(5) 0.8501(4) 0.1043(4) 0.037(2) Uani 1 1 d . . .
C60 C 0.5346(5) 0.8112(4) 0.0684(3) 0.034(2) Uani 1 1 d . . .
H60A H 0.5472 0.8313 0.0357 0.041 Uiso 1 1 calc R . .
C61 C 0.5623(5) 0.7438(4) 0.0787(3) 0.0318(19) Uani 1 1 d . . .
C62 C 0.4637(6) 0.9249(5) 0.0900(4) 0.051(3) Uani 1 1 d . . .
C63 C 0.4263(7) 0.9641(5) 0.1374(5) 0.077(3) Uani 1 1 d . . .
H63A H 0.4670 0.9701 0.1754 0.115 Uiso 1 1 calc R . .
H63B H 0.3727 0.9352 0.1393 0.115 Uiso 1 1 calc R . .
H63C H 0.4149 1.0124 0.1282 0.115 Uiso 1 1 calc R . .
C64 C 0.3946(7) 0.9091(5) 0.0305(4) 0.073(3) Uani 1 1 d . . .
H64A H 0.3443 0.8777 0.0350 0.110 Uiso 1 1 calc R . .
H64B H 0.4186 0.8843 -0.0005 0.110 Uiso 1 1 calc R . .
H64C H 0.3778 0.9554 0.0200 0.110 Uiso 1 1 calc R . .
C65 C 0.5438(7) 0.9757(5) 0.0836(5) 0.074(3) Uani 1 1 d . . .
H65A H 0.5888 0.9812 0.1194 0.110 Uiso 1 1 calc R . .
H65B H 0.5280 1.0239 0.0774 0.110 Uiso 1 1 calc R . .
H65C H 0.5647 0.9538 0.0500 0.110 Uiso 1 1 calc R . .
C66 C 0.6131(5) 0.7078(4) 0.0378(3) 0.033(2) Uani 1 1 d . . .
H66A H 0.6112 0.6554 0.0416 0.039 Uiso 1 1 calc R . .
H66B H 0.5852 0.7105 -0.0032 0.039 Uiso 1 1 calc R . .
C67 C 0.7042(5) 0.7415(4) 0.0493(3) 0.0288(18) Uani 1 1 d . . .
C68 C 0.7278(6) 0.8025(5) 0.0239(3) 0.041(2) Uani 1 1 d . . .
H68A H 0.6852 0.8183 -0.0039 0.049 Uiso 1 1 calc R . .
C69 C 0.8123(5) 0.8419(4) 0.0377(3) 0.036(2) Uani 1 1 d . A .
C70 C 0.8727(5) 0.8168(4) 0.0798(3) 0.038(2) Uani 1 1 d . . .
H70A H 0.9298 0.8412 0.0901 0.046 Uiso 1 1 calc R . .
C71 C 0.8519(5) 0.7569(4) 0.1072(3) 0.0285(18) Uani 1 1 d . . .
C72 C 0.7692(5) 0.7184(4) 0.0913(3) 0.033(2) Uani 1 1 d . . .
C73 C 0.8346(5) 0.9085(5) 0.0092(4) 0.054(3) Uani 1 1 d D . .
C74 C 0.7589(9) 0.9356(11) -0.0272(8) 0.054(6) Uiso 0.475(9) 1 d PD A 1
H74A H 0.7202 0.9505 -0.0022 0.080 Uiso 0.475(9) 1 calc PR A 1
H74B H 0.7283 0.8961 -0.0589 0.080 Uiso 0.475(9) 1 calc PR A 1
H74C H 0.7793 0.9775 -0.0441 0.080 Uiso 0.475(9) 1 calc PR A 1
C75 C 0.8978(11) 0.8881(11) -0.0303(8) 0.055(6) Uiso 0.475(9) 1 d PD A 1
H75A H 0.9517 0.8801 -0.0057 0.082 Uiso 0.475(9) 1 calc PR A 1
H75B H 0.9089 0.9282 -0.0519 0.082 Uiso 0.475(9) 1 calc PR A 1
H75C H 0.8726 0.8433 -0.0582 0.082 Uiso 0.475(9) 1 calc PR A 1
C76 C 0.8837(13) 0.9710(10) 0.0593(7) 0.068(7) Uiso 0.475(9) 1 d PD A 1
H76A H 0.9286 0.9519 0.0852 0.101 Uiso 0.475(9) 1 calc PR A 1
H76B H 0.8438 0.9900 0.0818 0.101 Uiso 0.475(9) 1 calc PR A 1
H76C H 0.9096 1.0106 0.0423 0.101 Uiso 0.475(9) 1 calc PR A 1
C74A C 0.7709(11) 0.9085(12) -0.0512(7) 0.076(7) Uiso 0.525(9) 1 d PD A 2
H74D H 0.7130 0.9104 -0.0449 0.115 Uiso 0.525(9) 1 calc PR A 2
H74E H 0.7714 0.8637 -0.0783 0.115 Uiso 0.525(9) 1 calc PR A 2
H74F H 0.7887 0.9514 -0.0681 0.115 Uiso 0.525(9) 1 calc PR A 2
C75A C 0.9248(9) 0.9115(11) -0.0036(9) 0.067(6) Uiso 0.525(9) 1 d PD A 2
H75D H 0.9678 0.9197 0.0335 0.101 Uiso 0.525(9) 1 calc PR A 2
H75E H 0.9345 0.9518 -0.0254 0.101 Uiso 0.525(9) 1 calc PR A 2
H75F H 0.9295 0.8651 -0.0271 0.101 Uiso 0.525(9) 1 calc PR A 2
C76A C 0.8281(14) 0.9755(11) 0.0514(8) 0.093(8) Uiso 0.525(9) 1 d PD A 2
H76D H 0.8692 0.9777 0.0887 0.140 Uiso 0.525(9) 1 calc PR A 2
H76E H 0.7701 0.9727 0.0582 0.140 Uiso 0.525(9) 1 calc PR A 2
H76F H 0.8409 1.0196 0.0345 0.140 Uiso 0.525(9) 1 calc PR A 2
C77 C 0.9122(5) 0.7404(5) 0.1600(3) 0.040(2) Uani 1 1 d . . .
H77A H 0.9716 0.7606 0.1599 0.048 Uiso 1 1 calc R . .
H77B H 0.9093 0.6867 0.1581 0.048 Uiso 1 1 calc R . .
C78 C 0.8891(5) 0.7739(4) 0.2167(3) 0.0306(19) Uani 1 1 d . . .
C79 C 0.8391(5) 0.8315(4) 0.2166(3) 0.035(2) Uani 1 1 d . . .
H79A H 0.8169 0.8465 0.1803 0.042 Uiso 1 1 calc R . .
C80 C 0.8209(5) 0.8672(4) 0.2672(4) 0.035(2) Uani 1 1 d . A .
C81 C 0.8568(5) 0.8462(4) 0.3206(3) 0.038(2) Uani 1 1 d . . .
H81A H 0.8481 0.8720 0.3560 0.045 Uiso 1 1 calc R . .
C82 C 0.9057(5) 0.7875(4) 0.3232(3) 0.0312(19) Uani 1 1 d . . .
C83 C 0.9189(4) 0.7504(4) 0.2708(3) 0.0254(18) Uani 1 1 d . . .
C84 C 0.7647(5) 0.9304(4) 0.2663(3) 0.042(2) Uani 1 1 d D . .
C85 C 0.8156(13) 0.9942(10) 0.2476(9) 0.077(7) Uiso 0.475(9) 1 d PD A 1
H85A H 0.8704 1.0093 0.2759 0.115 Uiso 0.475(9) 1 calc PR A 1
H85B H 0.7828 1.0355 0.2462 0.115 Uiso 0.475(9) 1 calc PR A 1
H85C H 0.8259 0.9784 0.2086 0.115 Uiso 0.475(9) 1 calc PR A 1
C86 C 0.6794(11) 0.9024(13) 0.2224(8) 0.094(9) Uiso 0.475(9) 1 d PD A 1
H86A H 0.6904 0.8792 0.1853 0.141 Uiso 0.475(9) 1 calc PR A 1
H86B H 0.6478 0.9436 0.2154 0.141 Uiso 0.475(9) 1 calc PR A 1
H86C H 0.6456 0.8665 0.2383 0.141 Uiso 0.475(9) 1 calc PR A 1
C87 C 0.7483(12) 0.9560(10) 0.3271(6) 0.050(5) Uiso 0.475(9) 1 d PD A 1
H87A H 0.7394 0.9135 0.3467 0.075 Uiso 0.475(9) 1 calc PR A 1
H87B H 0.6972 0.9807 0.3228 0.075 Uiso 0.475(9) 1 calc PR A 1
H87C H 0.7977 0.9901 0.3507 0.075 Uiso 0.475(9) 1 calc PR A 1
C85A C 0.8233(15) 1.0016(12) 0.2967(10) 0.142(12) Uiso 0.525(9) 1 d PD A 2
H85D H 0.8597 1.0171 0.2708 0.212 Uiso 0.525(9) 1 calc PR A 2
H85E H 0.8593 0.9933 0.3334 0.212 Uiso 0.525(9) 1 calc PR A 2
H85F H 0.7884 1.0399 0.3053 0.212 Uiso 0.525(9) 1 calc PR A 2
C86A C 0.7191(13) 0.9370(12) 0.2029(6) 0.087(7) Uiso 0.525(9) 1 d PD A 2
H86D H 0.6775 0.8930 0.1860 0.131 Uiso 0.525(9) 1 calc PR A 2
H86E H 0.7615 0.9419 0.1789 0.131 Uiso 0.525(9) 1 calc PR A 2
H86F H 0.6894 0.9802 0.2039 0.131 Uiso 0.525(9) 1 calc PR A 2
C87A C 0.6945(13) 0.9160(13) 0.3008(9) 0.101(8) Uiso 0.525(9) 1 d PD A 2
H87D H 0.6470 0.8809 0.2759 0.152 Uiso 0.525(9) 1 calc PR A 2
H87E H 0.6737 0.9621 0.3124 0.152 Uiso 0.525(9) 1 calc PR A 2
H87F H 0.7184 0.8959 0.3359 0.152 Uiso 0.525(9) 1 calc PR A 2
C88 C 0.9432(5) 0.7665(4) 0.3843(3) 0.034(2) Uani 1 1 d . . .
H88A H 0.9530 0.7146 0.3795 0.041 Uiso 1 1 calc R . .
H88B H 0.9986 0.7975 0.4026 0.041 Uiso 1 1 calc R . .
C89 C 0.8788(5) 0.7782(4) 0.4236(3) 0.0307(19) Uani 1 1 d . . .
C90 C 0.8934(5) 0.8388(4) 0.4680(3) 0.035(2) Uani 1 1 d . . .
H90A H 0.9484 0.8673 0.4791 0.041 Uiso 1 1 calc R . .
C91 C 0.8293(5) 0.8594(4) 0.4972(3) 0.033(2) Uani 1 1 d . A .
C92 C 0.7487(5) 0.8135(4) 0.4798(3) 0.032(2) Uani 1 1 d . . .
H92A H 0.7050 0.8242 0.4999 0.038 Uiso 1 1 calc R . .
C93 C 0.7314(5) 0.7539(4) 0.4347(3) 0.0303(19) Uani 1 1 d . . .
C94 C 0.7970(5) 0.7357(4) 0.4053(3) 0.0282(19) Uani 1 1 d . . .
C95 C 0.8473(5) 0.9285(4) 0.5450(3) 0.041(2) Uani 1 1 d D . .
C96 C 0.8524(11) 0.9940(9) 0.5102(8) 0.046(5) Uiso 0.475(9) 1 d PD A 1
H96A H 0.9002 0.9920 0.4905 0.069 Uiso 0.475(9) 1 calc PR A 1
H96B H 0.8614 1.0403 0.5375 0.069 Uiso 0.475(9) 1 calc PR A 1
H96C H 0.7989 0.9906 0.4808 0.069 Uiso 0.475(9) 1 calc PR A 1
C97 C 0.9359(9) 0.9387(11) 0.5892(8) 0.055(6) Uiso 0.475(9) 1 d PD A 1
H97A H 0.9362 0.9010 0.6144 0.083 Uiso 0.475(9) 1 calc PR A 1
H97B H 0.9459 0.9873 0.6135 0.083 Uiso 0.475(9) 1 calc PR A 1
H97C H 0.9811 0.9343 0.5674 0.083 Uiso 0.475(9) 1 calc PR A 1
C98 C 0.7787(10) 0.9381(13) 0.5814(9) 0.068(7) Uiso 0.475(9) 1 d PD A 1
H98A H 0.7759 0.8983 0.6045 0.102 Uiso 0.475(9) 1 calc PR A 1
H98B H 0.7229 0.9367 0.5549 0.102 Uiso 0.475(9) 1 calc PR A 1
H98C H 0.7938 0.9852 0.6079 0.102 Uiso 0.475(9) 1 calc PR A 1
C96A C 0.9044(12) 0.9927(11) 0.5324(10) 0.100(9) Uiso 0.525(9) 1 d PD A 2
H96D H 0.8697 1.0194 0.5056 0.150 Uiso 0.525(9) 1 calc PR A 2
H96E H 0.9491 0.9742 0.5144 0.150 Uiso 0.525(9) 1 calc PR A 2
H96F H 0.9309 1.0258 0.5693 0.150 Uiso 0.525(9) 1 calc PR A 2
C97A C 0.8957(12) 0.9056(12) 0.6026(8) 0.086(7) Uiso 0.525(9) 1 d PD A 2
H97D H 0.8552 0.8760 0.6189 0.128 Uiso 0.525(9) 1 calc PR A 2
H97E H 0.9220 0.9496 0.6311 0.128 Uiso 0.525(9) 1 calc PR A 2
H97F H 0.9402 0.8768 0.5938 0.128 Uiso 0.525(9) 1 calc PR A 2
C98A C 0.7637(9) 0.9533(10) 0.5579(9) 0.058(6) Uiso 0.525(9) 1 d PD A 2
H98D H 0.7367 0.9176 0.5779 0.087 Uiso 0.525(9) 1 calc PR A 2
H98E H 0.7245 0.9566 0.5209 0.087 Uiso 0.525(9) 1 calc PR A 2
H98F H 0.7768 1.0014 0.5830 0.087 Uiso 0.525(9) 1 calc PR A 2
C99 C 0.6432(5) 0.7112(4) 0.4141(3) 0.035(2) Uani 1 1 d . . .
H99A H 0.6186 0.7066 0.4488 0.042 Uiso 1 1 calc R . .
H99B H 0.6482 0.6612 0.3958 0.042 Uiso 1 1 calc R . .
C100 C 0.5801(5) 0.7447(4) 0.3697(3) 0.032(2) Uani 1 1 d . . .
C101 C 0.5445(5) 0.8060(4) 0.3921(4) 0.037(2) Uani 1 1 d . . .
H10A H 0.5621 0.8255 0.4328 0.045 Uiso 1 1 calc R . .
C102 C 0.4837(5) 0.8390(4) 0.3559(4) 0.037(2) Uani 1 1 d . . .
C103 C 0.4575(5) 0.8073(4) 0.2969(4) 0.033(2) Uani 1 1 d . . .
H10B H 0.4146 0.8273 0.2723 0.040 Uiso 1 1 calc R . .
C104 C 0.4909(5) 0.7476(4) 0.2719(3) 0.0290(19) Uani 1 1 d . . .
C105 C 0.5549(5) 0.7167(4) 0.3090(3) 0.0281(19) Uani 1 1 d . . .
C106 C 0.4515(6) 0.9089(5) 0.3840(4) 0.053(3) Uani 1 1 d . . .
C107 C 0.5262(7) 0.9698(5) 0.4097(6) 0.092(4) Uani 1 1 d . . .
H10C H 0.5049 1.0135 0.4262 0.138 Uiso 1 1 calc R . .
H10D H 0.5551 0.9815 0.3787 0.138 Uiso 1 1 calc R . .
H10E H 0.5668 0.9535 0.4407 0.138 Uiso 1 1 calc R . .
C108 C 0.4088(8) 0.8919(6) 0.4338(5) 0.104(5) Uani 1 1 d . . .
H10L H 0.3824 0.9341 0.4473 0.157 Uiso 1 1 calc R . .
H10M H 0.4519 0.8817 0.4664 0.157 Uiso 1 1 calc R . .
H10N H 0.3648 0.8490 0.4195 0.157 Uiso 1 1 calc R . .
C109 C 0.3832(7) 0.9353(6) 0.3377(5) 0.084(4) Uani 1 1 d . . .
H10F H 0.3602 0.9763 0.3568 0.126 Uiso 1 1 calc R . .
H10G H 0.3368 0.8950 0.3204 0.126 Uiso 1 1 calc R . .
H10H H 0.4097 0.9514 0.3069 0.126 Uiso 1 1 calc R . .
C110 C 0.4566(5) 0.7128(4) 0.2083(3) 0.0298(19) Uani 1 1 d . . .
H11A H 0.3937 0.7118 0.1994 0.036 Uiso 1 1 calc R . .
H11D H 0.4677 0.6612 0.2043 0.036 Uiso 1 1 calc R . .

loop_
_atom_site_aniso_label
_atom_site_aniso_U_11
_atom_site_aniso_U_22
_atom_site_aniso_U_33
_atom_site_aniso_U_23
_atom_site_aniso_U_13
_atom_site_aniso_U_12
Bi1 0.0391(2) 0.02732(18) 0.02792(19) 0.00984(14) 0.01227(15) 0.01404(14)
Mo1 0.0399(4) 0.0293(4) 0.0258(4) 0.0119(3) 0.0107(3) 0.0116(3)
C1 0.051(6) 0.030(5) 0.028(5) 0.002(4) 0.014(4) 0.015(4)
O1 0.039(3) 0.031(3) 0.022(3) 0.003(2) 0.009(3) 0.018(2)
Bi2 0.0375(2) 0.02764(17) 0.02859(19) 0.01244(14) 0.01373(15) 0.01360(14)
Mo2 0.0367(4) 0.0301(4) 0.0303(4) 0.0078(3) 0.0123(3) 0.0144(3)
O2 0.045(3) 0.033(3) 0.025(3) 0.008(3) 0.012(3) 0.016(3)
C2 0.039(5) 0.036(5) 0.020(5) -0.001(4) 0.000(4) 0.018(4)
Mo3 0.0436(5) 0.0283(4) 0.0286(4) 0.0100(3) 0.0146(3) 0.0164(3)
O3 0.036(3) 0.028(3) 0.022(3) 0.010(2) 0.007(2) 0.011(2)
C3 0.051(6) 0.045(5) 0.036(5) 0.013(4) 0.007(5) 0.023(4)
Mo4 0.0388(4) 0.0251(4) 0.0263(4) 0.0119(3) 0.0122(3) 0.0129(3)
O4 0.037(3) 0.026(3) 0.040(3) 0.020(3) 0.012(3) 0.014(2)
C4 0.059(6) 0.044(5) 0.034(5) 0.006(4) 0.014(5) 0.034(5)
O5 0.049(4) 0.029(3) 0.027(3) 0.011(2) 0.010(3) 0.016(3)
C5 0.053(6) 0.049(6) 0.029(5) -0.003(4) 0.011(4) 0.027(5)
O6 0.040(3) 0.027(3) 0.029(3) 0.016(2) 0.008(3) 0.015(2)
C6 0.043(5) 0.039(5) 0.026(5) 0.006(4) 0.006(4) 0.019(4)
O7 0.040(3) 0.031(3) 0.030(3) 0.015(2) 0.016(3) 0.009(2)
C7 0.082(8) 0.049(6) 0.060(7) 0.006(5) 0.019(6) 0.051(6)
O8 0.041(3) 0.020(3) 0.026(3) 0.000(2) 0.014(3) 0.008(2)
O9 0.037(3) 0.025(3) 0.029(3) 0.001(3) 0.008(3) 0.012(2)
C9 0.107(12) 0.087(10) 0.206(17) 0.005(10) 0.011(12) 0.070(9)
O10 0.046(3) 0.027(3) 0.026(3) 0.010(2) 0.012(3) 0.013(3)
C10 0.158(13) 0.039(7) 0.123(12) -0.019(7) -0.018(10) 0.048(8)
C11 0.046(6) 0.041(5) 0.035(5) 0.007(4) 0.016(5) 0.020(4)
O11 0.039(3) 0.034(3) 0.037(3) 0.014(3) 0.010(3) 0.019(3)
C12 0.034(5) 0.034(5) 0.029(5) 0.007(4) 0.010(4) 0.015(4)
O12 0.035(3) 0.031(3) 0.042(3) 0.014(3) 0.007(3) 0.016(2)
O13 0.051(4) 0.045(4) 0.046(4) 0.019(3) 0.008(3) 0.012(3)
C13 0.037(5) 0.060(6) 0.034(5) 0.013(5) 0.012(5) 0.020(5)
O14 0.091(5) 0.032(3) 0.042(4) 0.011(3) 0.039(4) 0.011(3)
C14 0.044(6) 0.050(6) 0.027(5) 0.000(4) 0.008(4) 0.016(4)
C15 0.044(6) 0.044(5) 0.026(5) 0.006(4) 0.008(4) 0.008(4)
O15 0.062(4) 0.033(3) 0.040(4) 0.011(3) 0.026(3) 0.016(3)
C16 0.043(5) 0.036(5) 0.016(4) 0.013(4) 0.010(4) 0.014(4)
O16 0.043(3) 0.034(3) 0.041(3) 0.004(3) 0.011(3) 0.015(3)
O17 0.087(5) 0.037(3) 0.036(4) 0.012(3) 0.023(3) 0.020(3)
C17 0.040(5) 0.033(5) 0.016(4) 0.010(4) 0.008(4) 0.012(4)
O18 0.042(3) 0.034(3) 0.027(3) 0.009(2) 0.008(3) 0.016(3)
C18 0.059(7) 0.083(8) 0.057(7) -0.015(6) 0.011(6) 0.021(6)
O19 0.045(3) 0.024(3) 0.033(3) 0.018(2) 0.018(3) 0.015(2)
O20 0.056(4) 0.030(3) 0.037(3) 0.009(3) 0.024(3) 0.012(3)
O21 0.039(3) 0.017(3) 0.031(3) 0.010(2) 0.007(3) 0.007(2)
C21 0.054(7) 0.071(7) 0.067(7) -0.024(6) 0.013(6) 0.015(5)
C22 0.038(5) 0.033(5) 0.029(5) 0.007(4) 0.007(4) 0.015(4)
C23 0.045(5) 0.033(5) 0.026(5) 0.008(4) 0.005(4) 0.009(4)
C24 0.048(5) 0.037(5) 0.024(5) 0.003(4) 0.012(4) 0.019(4)
C25 0.035(5) 0.027(4) 0.028(5) 0.004(4) 0.005(4) 0.008(4)
C26 0.046(5) 0.028(5) 0.035(5) 0.015(4) 0.011(4) 0.009(4)
C27 0.035(5) 0.027(4) 0.028(5) -0.001(4) 0.005(4) 0.004(4)
C28 0.030(5) 0.030(5) 0.038(5) 0.022(4) 0.003(4) 0.006(4)
C29 0.059(6) 0.032(5) 0.040(5) 0.012(4) 0.014(5) 0.023(4)
C30 0.095(8) 0.058(6) 0.048(6) 0.020(5) 0.025(6) 0.046(6)
C31 0.107(10) 0.042(6) 0.082(9) -0.007(6) -0.049(8) 0.027(6)
C32 0.131(11) 0.083(8) 0.128(10) 0.081(8) 0.085(9) 0.070(8)
C33 0.031(5) 0.042(5) 0.034(5) 0.014(4) 0.006(4) 0.009(4)
C34 0.039(5) 0.025(4) 0.033(5) 0.010(4) 0.012(4) 0.012(4)
C35 0.036(5) 0.047(5) 0.045(6) 0.020(5) 0.012(4) 0.009(4)
C36 0.059(6) 0.035(5) 0.048(6) 0.024(5) 0.018(5) 0.006(5)
C37 0.044(6) 0.046(5) 0.038(5) 0.019(5) 0.009(5) 0.010(4)
C38 0.033(5) 0.030(4) 0.030(5) 0.010(4) 0.009(4) 0.012(4)
C39 0.036(5) 0.024(4) 0.033(5) 0.011(4) 0.015(4) 0.017(4)
C40 0.075(8) 0.092(9) 0.076(8) 0.067(7) 0.004(6) -0.012(7)
C43 0.092(9) 0.094(9) 0.109(10) 0.081(8) -0.004(8) -0.024(7)
C44 0.048(5) 0.029(5) 0.038(5) 0.016(4) 0.016(4) 0.024(4)
C45 0.040(5) 0.035(5) 0.023(5) 0.008(4) 0.006(4) 0.013(4)
C46 0.044(5) 0.037(5) 0.043(5) 0.026(4) 0.013(4) 0.013(4)
C47 0.050(6) 0.031(5) 0.047(6) 0.027(4) 0.006(5) 0.014(4)
C48 0.061(6) 0.036(5) 0.031(5) 0.015(4) 0.011(5) 0.024(4)
C49 0.048(5) 0.033(5) 0.017(4) 0.008(4) 0.003(4) 0.008(4)
C50 0.042(5) 0.020(4) 0.031(5) 0.002(4) -0.002(4) 0.009(4)
C51 0.072(7) 0.046(6) 0.047(6) 0.029(5) 0.020(5) 0.026(5)
C55 0.028(5) 0.042(5) 0.029(5) 0.014(4) 0.000(4) 0.010(4)
C56 0.045(5) 0.022(4) 0.032(5) 0.013(4) 0.019(4) 0.007(4)
C57 0.026(4) 0.036(5) 0.027(5) 0.012(4) 0.011(4) 0.002(4)
C58 0.041(5) 0.030(5) 0.035(5) 0.012(4) 0.010(4) 0.015(4)
C59 0.039(5) 0.036(5) 0.043(5) 0.022(4) 0.011(4) 0.018(4)
C60 0.048(5) 0.031(5) 0.029(5) 0.020(4) 0.009(4) 0.010(4)
C61 0.032(5) 0.039(5) 0.028(5) 0.011(4) 0.011(4) 0.007(4)
C62 0.063(6) 0.040(5) 0.064(7) 0.032(5) 0.023(6) 0.024(5)
C63 0.114(9) 0.044(6) 0.097(9) 0.040(6) 0.046(8) 0.043(6)
C64 0.097(9) 0.062(7) 0.071(8) 0.038(6) 0.006(7) 0.044(6)
C65 0.102(9) 0.031(6) 0.097(9) 0.034(6) 0.030(7) 0.003(6)
C66 0.036(5) 0.040(5) 0.026(5) 0.016(4) 0.007(4) 0.011(4)
C67 0.028(5) 0.029(4) 0.031(5) 0.006(4) 0.011(4) 0.003(4)
C68 0.050(6) 0.050(6) 0.031(5) 0.021(4) 0.011(4) 0.018(5)
C69 0.045(6) 0.041(5) 0.033(5) 0.013(4) 0.021(4) 0.014(4)
C70 0.045(5) 0.044(5) 0.034(5) 0.012(4) 0.018(4) 0.017(4)
C71 0.029(5) 0.033(5) 0.031(5) 0.014(4) 0.017(4) 0.009(4)
C72 0.046(6) 0.034(5) 0.028(5) 0.010(4) 0.021(4) 0.012(4)
C73 0.056(6) 0.052(6) 0.058(7) 0.031(5) 0.010(5) 0.005(5)
C77 0.050(6) 0.048(5) 0.032(5) 0.013(4) 0.022(4) 0.020(4)
C78 0.038(5) 0.030(5) 0.030(5) 0.008(4) 0.016(4) 0.010(4)
C79 0.049(6) 0.030(5) 0.033(5) 0.014(4) 0.015(4) 0.018(4)
C80 0.039(5) 0.026(4) 0.041(5) 0.005(4) 0.008(4) 0.014(4)
C81 0.057(6) 0.036(5) 0.028(5) 0.008(4) 0.018(4) 0.023(4)
C82 0.036(5) 0.023(4) 0.035(5) 0.004(4) 0.008(4) 0.008(4)
C83 0.018(4) 0.023(4) 0.032(5) -0.004(4) 0.001(4) 0.008(3)
C84 0.048(6) 0.036(5) 0.045(6) 0.007(4) 0.005(5) 0.021(4)
C88 0.038(5) 0.035(5) 0.032(5) 0.007(4) 0.009(4) 0.014(4)
C89 0.042(5) 0.037(5) 0.022(5) 0.016(4) 0.012(4) 0.022(4)
C90 0.036(5) 0.039(5) 0.030(5) 0.010(4) 0.006(4) 0.011(4)
C91 0.049(6) 0.032(5) 0.024(5) 0.013(4) 0.010(4) 0.016(4)
C92 0.050(6) 0.032(5) 0.022(5) 0.013(4) 0.014(4) 0.021(4)
C93 0.040(5) 0.032(5) 0.021(5) 0.010(4) 0.006(4) 0.011(4)
C94 0.038(5) 0.035(5) 0.018(4) 0.012(4) 0.009(4) 0.019(4)
C95 0.048(6) 0.041(5) 0.039(5) 0.004(4) 0.020(5) 0.005(4)
C99 0.055(6) 0.031(5) 0.027(5) 0.010(4) 0.017(4) 0.017(4)
C100 0.038(5) 0.026(4) 0.035(5) 0.013(4) 0.013(4) 0.005(4)
C101 0.042(5) 0.035(5) 0.040(5) 0.003(4) 0.015(4) 0.017(4)
C102 0.045(5) 0.024(4) 0.051(6) 0.008(4) 0.022(5) 0.017(4)
C103 0.036(5) 0.028(5) 0.036(5) 0.008(4) 0.004(4) 0.012(4)
C104 0.038(5) 0.021(4) 0.031(5) 0.008(4) 0.010(4) 0.004(4)
C105 0.029(5) 0.026(4) 0.036(5) 0.008(4) 0.018(4) 0.008(4)
C106 0.068(7) 0.045(6) 0.056(6) 0.002(5) 0.019(5) 0.041(5)
C107 0.079(8) 0.037(6) 0.138(12) -0.029(7) -0.004(8) 0.019(6)
C108 0.151(12) 0.087(9) 0.109(11) 0.016(8) 0.078(10) 0.073(9)
C109 0.124(10) 0.061(7) 0.080(8) 0.007(6) 0.024(7) 0.068(7)
C110 0.028(5) 0.028(4) 0.035(5) 0.012(4) 0.004(4) 0.008(4)

loop_
_atom_type_symbol
_atom_type_description
_atom_type_scat_dispersion_real
_atom_type_scat_dispersion_imag
_atom_type_scat_source
C C 0.0033 0.0016 'International Tables Vol C Tables 4.2.6.8 and 6.1.1.4'
H H 0.0000 0.0000 'International Tables Vol C Tables 4.2.6.8 and 6.1.1.4'
O O 0.0106 0.0060 'International Tables Vol C Tables 4.2.6.8 and 6.1.1.4'
Mo Mo -1.6832 0.6857 'International Tables Vol C Tables 4.2.6.8 and 6.1.1.4'
Bi Bi -4.1077 10.2566 'International Tables Vol C Tables 4.2.6.8 and 6.1.1.4'

loop_
_geom_angle_atom_site_label_1
_geom_angle_atom_site_label_2
_geom_angle_atom_site_label_3
_geom_angle
_geom_angle_site_symmetry_1
_geom_angle_site_symmetry_3
_geom_angle_publ_flag
O2 Bi1 O12 88.06(19) . . ?
O2 Bi1 O11 83.11(18) . . ?
O12 Bi1 O11 75.62(18) . . ?
O2 Bi1 O1 86.06(17) . . ?
O12 Bi1 O1 64.57(17) . . ?
O11 Bi1 O1 139.00(17) . . ?
O2 Bi1 Bi2 90.69(13) . . ?
O12 Bi1 Bi2 39.19(12) . . ?
O11 Bi1 Bi2 37.33(14) . . ?
O1 Bi1 Bi2 103.77(11) . . ?
O14 Mo1 O13 105.4(3) . . ?
O14 Mo1 O3 98.6(2) . . ?
O13 Mo1 O3 99.8(2) . . ?
O14 Mo1 O6 94.8(2) . . ?
O13 Mo1 O6 91.6(2) . . ?
O3 Mo1 O6 159.46(18) . . ?
O14 Mo1 O11 91.7(2) . . ?
O13 Mo1 O11 157.9(2) . . ?
O3 Mo1 O11 91.26(19) . . ?
O6 Mo1 O11 72.78(18) . . ?
O14 Mo1 O21 167.5(2) . . ?
O13 Mo1 O21 86.6(2) . . ?
O3 Mo1 O21 82.48(17) . . ?
O6 Mo1 O21 81.13(17) . . ?
O11 Mo1 O21 75.85(18) . . ?
C6 C1 O1 119.6(6) . . ?
C6 C1 C2 120.8(7) . . ?
O1 C1 C2 119.5(7) . . ?
C1 O1 Mo2 129.9(5) . . ?
C1 O1 Bi1 121.0(5) . . ?
Mo2 O1 Bi1 107.98(19) . . ?
O7 Bi2 O11 84.15(18) . . ?
O7 Bi2 O12 87.08(18) . . ?
O11 Bi2 O12 74.98(18) . . ?
O7 Bi2 O6 80.99(17) . . ?
O11 Bi2 O6 65.83(16) . . ?
O12 Bi2 O6 139.90(18) . . ?
O7 Bi2 Bi1 90.76(13) . . ?
O11 Bi2 Bi1 38.01(12) . . ?
O12 Bi2 Bi1 37.87(13) . . ?
O6 Bi2 Bi1 103.82(11) . . ?
O15 Mo2 O16 103.2(3) . . ?
O15 Mo2 O8 97.8(2) . . ?
O16 Mo2 O8 101.0(2) . . ?
O15 Mo2 O1 96.9(2) . . ?
O16 Mo2 O1 91.7(2) . . ?
O8 Mo2 O1 157.8(2) . . ?
O15 Mo2 O12 99.7(2) . . ?
O16 Mo2 O12 153.4(2) . . ?
O8 Mo2 O12 88.8(2) . . ?
O1 Mo2 O12 72.30(18) . . ?
O15 Mo2 O18 175.5(2) . . ?
O16 Mo2 O18 81.2(2) . . ?
O8 Mo2 O18 80.19(18) . . ?
O1 Mo2 O18 83.88(18) . . ?
O12 Mo2 O18 76.21(18) . . ?
C17 O2 Bi1 128.8(4) . . ?
C3 C2 C1 117.7(7) . . ?
C3 C2 C55 120.6(7) . . ?
C1 C2 C55 121.7(7) . . ?
O17 Mo3 O18 108.3(3) . . ?
O17 Mo3 O19 127.8(3) . . ?
O18 Mo3 O19 123.9(2) . . ?
O17 Mo3 O9 93.8(2) . . ?
O18 Mo3 O9 98.6(2) . . ?
O19 Mo3 O9 81.8(2) . . ?
O17 Mo3 O5 93.2(2) . . ?
O18 Mo3 O5 95.2(2) . . ?
O19 Mo3 O5 80.57(19) . . ?
O9 Mo3 O5 161.7(2) . . ?
C28 O3 Mo1 141.9(5) . . ?
C4 C3 C2 122.7(7) . . ?
C4 C3 H3A 118.7 . . ?
C2 C3 H3A 118.7 . . ?
O20 Mo4 O21 107.8(2) . . ?
O20 Mo4 O19 128.7(2) . . ?
O21 Mo4 O19 123.4(2) . . ?
O20 Mo4 O4 93.3(2) . . ?
O21 Mo4 O4 98.5(2) . . ?
O19 Mo4 O4 81.92(19) . . ?
O20 Mo4 O10 93.0(2) . . ?
O21 Mo4 O10 96.4(2) . . ?
O19 Mo4 O10 80.3(2) . . ?
O4 Mo4 O10 161.2(2) . . ?
C39 O4 Mo4 129.1(4) . . ?
C3 C4 C5 118.1(7) . . ?
C3 C4 C7 122.9(7) . . ?
C5 C4 C7 119.0(8) . . ?
C50 O5 Mo3 133.8(5) . . ?
C4 C5 C6 121.2(8) . . ?
C4 C5 H5A 119.4 . . ?
C6 C5 H5A 119.4 . . ?
C56 O6 Mo1 128.5(4) . . ?
C56 O6 Bi2 123.3(4) . . ?
Mo1 O6 Bi2 106.98(18) . . ?
C1 C6 C5 119.4(7) . . ?
C1 C6 C11 121.9(7) . . ?
C5 C6 C11 118.7(7) . . ?
C72 O7 Bi2 126.4(4) . . ?
C10 C7 C9 110.1(10) . . ?
C10 C7 C8A 98.6(14) . . ?
C9 C7 C8A 120.1(14) . . ?
C10 C7 C8 126.0(12) . . ?
C9 C7 C8 89.4(11) . . ?
C8A C7 C8 34.0(10) . . ?
C10 C7 C4 110.5(8) . . ?
C9 C7 C4 107.1(9) . . ?
C8A C7 C4 110.2(13) . . ?
C8 C7 C4 110.6(10) . . ?
C83 O8 Mo2 143.6(5) . . ?
C7 C8 H8A 109.5 . . ?
C7 C8 H8B 109.5 . . ?
C7 C8 H8C 109.5 . . ?
C7 C8A H8AA 109.5 . . ?
C7 C8A H8AB 109.5 . . ?
H8AA C8A H8AB 109.5 . . ?
C7 C8A H8AC 109.5 . . ?
H8AA C8A H8AC 109.5 . . ?
H8AB C8A H8AC 109.5 . . ?
C94 O9 Mo3 132.7(4) . . ?
C7 C9 H9A 109.5 . . ?
C7 C9 H9B 109.5 . . ?
H9A C9 H9B 109.5 . . ?
C7 C9 H9C 109.5 . . ?
H9A C9 H9C 109.5 . . ?
H9B C9 H9C 109.5 . . ?
C105 O10 Mo4 133.8(4) . . ?
C7 C10 H10I 109.5 . . ?
C7 C10 H10J 109.5 . . ?
H10I C10 H10J 109.5 . . ?
C7 C10 H10K 109.5 . . ?
H10I C10 H10K 109.5 . . ?
H10J C10 H10K 109.5 . . ?
C12 C11 C6 113.3(7) . . ?
C12 C11 H11B 108.9 . . ?
C6 C11 H11B 108.9 . . ?
C12 C11 H11C 108.9 . . ?
C6 C11 H11C 108.9 . . ?
H11B C11 H11C 107.7 . . ?
Mo1 O11 Bi2 114.2(2) . . ?
Mo1 O11 Bi1 141.1(3) . . ?
Bi2 O11 Bi1 104.7(2) . . ?
C17 C12 C13 116.9(8) . . ?
C17 C12 C11 121.8(7) . . ?
C13 C12 C11 121.2(7) . . ?
Mo2 O12 Bi1 115.1(2) . . ?
Mo2 O12 Bi2 141.9(2) . . ?
Bi1 O12 Bi2 102.9(2) . . ?
C14 C13 C12 124.7(8) . . ?
C14 C13 H13B 117.7 . . ?
C12 C13 H13B 117.7 . . ?
C15 C14 C13 116.4(8) . . ?
C15 C14 C18 123.5(8) . . ?
C13 C14 C18 120.1(8) . . ?
C14 C15 C16 121.9(8) . . ?
C14 C15 H15A 119.0 . . ?
C16 C15 H15A 119.0 . . ?
C15 C16 C17 119.5(7) . . ?
C15 C16 C22 120.9(7) . . ?
C17 C16 C22 119.1(7) . . ?
O2 C17 C12 121.1(7) . . ?
O2 C17 C16 118.6(7) . . ?
C12 C17 C16 120.2(7) . . ?
Mo3 O18 Mo2 131.0(2) . . ?
C20A C18 C21 115.1(12) . . ?
C20A C18 C19 70.6(14) . . ?
C21 C18 C19 120.2(16) . . ?
C20A C18 C14 114.9(12) . . ?
C21 C18 C14 112.9(8) . . ?
C19 C18 C14 116.6(15) . . ?
C20A C18 C20 30.3(11) . . ?
C21 C18 C20 99.0(14) . . ?
C19 C18 C20 100.9(15) . . ?
C14 C18 C20 102.4(15) . . ?
C20A C18 C19A 100.4(12) . . ?
C21 C18 C19A 106.3(10) . . ?
C19 C18 C19A 29.8(11) . . ?
C14 C18 C19A 105.4(9) . . ?
C20 C18 C19A 130.6(15) . . ?
Mo4 O19 Mo3 142.1(3) . . ?
C18 C19 H19A 109.5 . . ?
C18 C19 H19B 109.5 . . ?
C18 C19 H19C 109.5 . . ?
C18 C19A H19D 109.5 . . ?
C18 C19A H19E 109.5 . . ?
H19D C19A H19E 109.5 . . ?
C18 C19A H19F 109.5 . . ?
H19D C19A H19F 109.5 . . ?
H19E C19A H19F 109.5 . . ?
C18 C20 H20A 109.5 . . ?
C18 C20 H20B 109.5 . . ?
C18 C20 H20C 109.5 . . ?
C18 C20A H20D 109.5 . . ?
C18 C20A H20E 109.5 . . ?
H20D C20A H20E 109.5 . . ?
C18 C20A H20F 109.5 . . ?
H20D C20A H20F 109.5 . . ?
H20E C20A H20F 109.5 . . ?
Mo4 O21 Mo1 132.8(3) . . ?
C18 C21 H21A 109.5 . . ?
C18 C21 H21B 109.5 . . ?
H21A C21 H21B 109.5 . . ?
C18 C21 H21C 109.5 . . ?
H21A C21 H21C 109.5 . . ?
H21B C21 H21C 109.5 . . ?
C16 C22 C23 112.1(6) . . ?
C16 C22 H22A 109.2 . . ?
C23 C22 H22A 109.2 . . ?
C16 C22 H22B 109.2 . . ?
C23 C22 H22B 109.2 . . ?
H22A C22 H22B 107.9 . . ?
C28 C23 C24 118.1(7) . . ?
C28 C23 C22 122.3(7) . . ?
C24 C23 C22 119.6(7) . . ?
C23 C24 C25 122.0(7) . . ?
C23 C24 H24A 119.0 . . ?
C25 C24 H24A 119.0 . . ?
C26 C25 C24 117.7(7) . . ?
C26 C25 C29 121.6(6) . . ?
C24 C25 C29 120.7(7) . . ?
C25 C26 C27 123.1(7) . . ?
C25 C26 H26A 118.4 . . ?
C27 C26 H26A 118.4 . . ?
C26 C27 C28 117.5(7) . . ?
C26 C27 C33 120.7(6) . . ?
C28 C27 C33 121.8(7) . . ?
C23 C28 O3 121.7(6) . . ?
C23 C28 C27 121.1(7) . . ?
O3 C28 C27 117.1(7) . . ?
C31 C29 C30 109.7(8) . . ?
C31 C29 C25 106.8(7) . . ?
C30 C29 C25 113.2(7) . . ?
C31 C29 C32 107.0(8) . . ?
C30 C29 C32 109.0(8) . . ?
C25 C29 C32 110.9(7) . . ?
C29 C30 H30A 109.5 . . ?
C29 C30 H30B 109.5 . . ?
H30A C30 H30B 109.5 . . ?
C29 C30 H30C 109.5 . . ?
H30A C30 H30C 109.5 . . ?
H30B C30 H30C 109.5 . . ?
C29 C31 H31A 109.5 . . ?
C29 C31 H31B 109.5 . . ?
H31A C31 H31B 109.5 . . ?
C29 C31 H31C 109.5 . . ?
H31A C31 H31C 109.5 . . ?
H31B C31 H31C 109.5 . . ?
C29 C32 H32A 109.5 . . ?
C29 C32 H32B 109.5 . . ?
H32A C32 H32B 109.5 . . ?
C29 C32 H32C 109.5 . . ?
H32A C32 H32C 109.5 . . ?
H32B C32 H32C 109.5 . . ?
C34 C33 C27 109.7(6) . . ?
C34 C33 H33A 109.7 . . ?
C27 C33 H33A 109.7 . . ?
C34 C33 H33B 109.7 . . ?
C27 C33 H33B 109.7 . . ?
H33A C33 H33B 108.2 . . ?
C35 C34 C39 118.7(7) . . ?
C35 C34 C33 121.8(7) . . ?
C39 C34 C33 118.7(7) . . ?
C34 C35 C36 122.4(8) . . ?
C34 C35 H35A 118.8 . . ?
C36 C35 H35A 118.8 . . ?
C37 C36 C35 116.3(7) . . ?
C37 C36 C40 123.1(8) . . ?
C35 C36 C40 120.6(8) . . ?
C36 C37 C38 123.8(7) . . ?
C36 C37 H37A 118.1 . . ?
C38 C37 H37A 118.1 . . ?
C39 C38 C37 116.9(7) . . ?
C39 C38 C44 121.6(7) . . ?
C37 C38 C44 121.2(7) . . ?
C34 C39 O4 119.5(6) . . ?
C34 C39 C38 121.9(7) . . ?
O4 C39 C38 118.6(7) . . ?
C41A C40 C43 119.8(11) . . ?
C41A C40 C42 56.7(14) . . ?
C43 C40 C42 125.2(15) . . ?
C41A C40 C36 116.1(10) . . ?
C43 C40 C36 111.8(8) . . ?
C42 C40 C36 116.8(13) . . ?
C41A C40 C41 42.9(10) . . ?
C43 C40 C41 94.1(13) . . ?
C42 C40 C41 99.4(14) . . ?
C36 C40 C41 101.7(13) . . ?
C41A C40 C42A 99.0(12) . . ?
C43 C40 C42A 100.8(11) . . ?
C42 C40 C42A 42.8(11) . . ?
C36 C40 C42A 106.1(10) . . ?
C41 C40 C42A 140.5(14) . . ?
C40 C41 H41A 109.5 . . ?
C40 C41 H41B 109.5 . . ?
C40 C41 H41C 109.5 . . ?
C40 C42 H42A 109.5 . . ?
C40 C42 H42B 109.5 . . ?
C40 C42 H42C 109.5 . . ?
C40 C41A H41D 109.5 . . ?
C40 C41A H41E 109.5 . . ?
H41D C41A H41E 109.5 . . ?
C40 C41A H41F 109.5 . . ?
H41D C41A H41F 109.5 . . ?
H41E C41A H41F 109.5 . . ?
C40 C42A H42D 109.5 . . ?
C40 C42A H42E 109.5 . . ?
H42D C42A H42E 109.5 . . ?
C40 C42A H42F 109.5 . . ?
H42D C42A H42F 109.5 . . ?
H42E C42A H42F 109.5 . . ?
C40 C43 H43A 109.5 . . ?
C40 C43 H43B 109.5 . . ?
H43A C43 H43B 109.5 . . ?
C40 C43 H43C 109.5 . . ?
H43A C43 H43C 109.5 . . ?
H43B C43 H43C 109.5 . . ?
C38 C44 C45 113.2(7) . . ?
C38 C44 H44A 108.9 . . ?
C45 C44 H44A 108.9 . . ?
C38 C44 H44B 108.9 . . ?
C45 C44 H44B 108.9 . . ?
H44A C44 H44B 107.8 . . ?
C46 C45 C50 117.7(7) . . ?
C46 C45 C44 118.9(7) . . ?
C50 C45 C44 123.3(6) . . ?
C47 C46 C45 123.5(7) . . ?
C47 C46 H46A 118.3 . . ?
C45 C46 H46A 118.3 . . ?
C48 C47 C46 117.5(7) . . ?
C48 C47 C51 122.5(7) . . ?
C46 C47 C51 120.0(7) . . ?
C47 C48 C49 121.5(7) . . ?
C47 C48 H48A 119.2 . . ?
C49 C48 H48A 119.2 . . ?
C50 C49 C48 119.5(7) . . ?
C50 C49 C55 120.1(6) . . ?
C48 C49 C55 120.3(7) . . ?
O5 C50 C49 119.2(7) . . ?
O5 C50 C45 120.7(7) . . ?
C49 C50 C45 119.9(6) . . ?
C52 C51 C54A 129.2(12) . . ?
C52 C51 C53 112.7(10) . . ?
C54A C51 C53 76.5(10) . . ?
C52 C51 C52A 28.6(9) . . ?
C54A C51 C52A 111.1(9) . . ?
C53 C51 C52A 135.9(12) . . ?
C52 C51 C53A 81.2(10) . . ?
C54A C51 C53A 107.6(8) . . ?
C53 C51 C53A 34.6(9) . . ?
C52A C51 C53A 108.6(8) . . ?
C52 C51 C54 109.0(10) . . ?
C54A C51 C54 31.1(9) . . ?
C53 C51 C54 106.7(10) . . ?
C52A C51 C54 84.1(10) . . ?
C53A C51 C54 133.3(12) . . ?
C52 C51 C47 112.0(11) . . ?
C54A C51 C47 112.0(8) . . ?
C53 C51 C47 107.1(11) . . ?
C52A C51 C47 109.2(8) . . ?
C53A C51 C47 108.2(8) . . ?
C54 C51 C47 109.2(11) . . ?
C51 C52 H52A 109.5 . . ?
C51 C52 H52B 109.5 . . ?
C51 C52 H52C 109.5 . . ?
C51 C53 H53A 109.5 . . ?
C51 C53 H53B 109.5 . . ?
C51 C53 H53C 109.5 . . ?
C51 C54 H54A 109.5 . . ?
C51 C54 H54B 109.5 . . ?
C51 C54 H54C 109.5 . . ?
C51 C52A H52D 109.5 . . ?
C51 C52A H52E 109.5 . . ?
H52D C52A H52E 109.5 . . ?
C51 C52A H52F 109.5 . . ?
H52D C52A H52F 109.5 . . ?
H52E C52A H52F 109.5 . . ?
C51 C53A H53D 109.5 . . ?
C51 C53A H53E 109.5 . . ?
H53D C53A H53E 109.5 . . ?
C51 C53A H53F 109.5 . . ?
H53D C53A H53F 109.5 . . ?
H53E C53A H53F 109.5 . . ?
C51 C54A H54D 109.5 . . ?
C51 C54A H54E 109.5 . . ?
H54D C54A H54E 109.5 . . ?
C51 C54A H54F 109.5 . . ?
H54D C54A H54F 109.5 . . ?
H54E C54A H54F 109.5 . . ?
C2 C55 C49 118.2(7) . . ?
C2 C55 H55A 107.8 . . ?
C49 C55 H55A 107.8 . . ?
C2 C55 H55B 107.8 . . ?
C49 C55 H55B 107.8 . . ?
H55A C55 H55B 107.1 . . ?
C57 C56 O6 120.0(6) . . ?
C57 C56 C61 121.4(7) . . ?
O6 C56 C61 118.2(7) . . ?
C56 C57 C58 119.6(6) . . ?
C56 C57 C110 122.6(7) . . ?
C58 C57 C110 117.7(7) . . ?
C59 C58 C57 120.5(7) . . ?
C59 C58 H58A 119.7 . . ?
C57 C58 H58A 119.7 . . ?
C60 C59 C58 118.2(7) . . ?
C60 C59 C62 118.8(7) . . ?
C58 C59 C62 123.0(8) . . ?
C59 C60 C61 123.0(6) . . ?
C59 C60 H60A 118.5 . . ?
C61 C60 H60A 118.5 . . ?
C60 C61 C56 117.2(7) . . ?
C60 C61 C66 118.3(6) . . ?
C56 C61 C66 124.4(7) . . ?
C63 C62 C59 112.0(7) . . ?
C63 C62 C65 108.3(9) . . ?
C59 C62 C65 110.0(7) . . ?
C63 C62 C64 109.0(8) . . ?
C59 C62 C64 107.5(7) . . ?
C65 C62 C64 110.0(7) . . ?
C62 C63 H63A 109.5 . . ?
C62 C63 H63B 109.5 . . ?
H63A C63 H63B 109.5 . . ?
C62 C63 H63C 109.5 . . ?
H63A C63 H63C 109.5 . . ?
H63B C63 H63C 109.5 . . ?
C62 C64 H64A 109.5 . . ?
C62 C64 H64B 109.5 . . ?
H64A C64 H64B 109.5 . . ?
C62 C64 H64C 109.5 . . ?
H64A C64 H64C 109.5 . . ?
H64B C64 H64C 109.5 . . ?
C62 C65 H65A 109.5 . . ?
C62 C65 H65B 109.5 . . ?
H65A C65 H65B 109.5 . . ?
C62 C65 H65C 109.5 . . ?
H65A C65 H65C 109.5 . . ?
H65B C65 H65C 109.5 . . ?
C67 C66 C61 114.2(7) . . ?
C67 C66 H66A 108.7 . . ?
C61 C66 H66A 108.7 . . ?
C67 C66 H66B 108.7 . . ?
C61 C66 H66B 108.7 . . ?
H66A C66 H66B 107.6 . . ?
C68 C67 C72 117.5(7) . . ?
C68 C67 C66 120.8(7) . . ?
C72 C67 C66 121.4(6) . . ?
C67 C68 C69 123.7(7) . . ?
C67 C68 H68A 118.2 . . ?
C69 C68 H68A 118.2 . . ?
C70 C69 C68 115.8(7) . . ?
C70 C69 C73 122.5(7) . . ?
C68 C69 C73 121.6(7) . . ?
C71 C70 C69 122.6(8) . . ?
C71 C70 H70A 118.7 . . ?
C69 C70 H70A 118.7 . . ?
C72 C71 C70 119.8(7) . . ?
C72 C71 C77 118.2(6) . . ?
C70 C71 C77 121.3(7) . . ?
C71 C72 O7 119.9(7) . . ?
C71 C72 C67 120.5(6) . . ?
O7 C72 C67 119.6(7) . . ?
C76A C73 C74 80.5(10) . . ?
C76A C73 C69 106.7(11) . . ?
C74 C73 C69 115.3(10) . . ?
C76A C73 C75A 111.1(10) . . ?
C74 C73 C75A 125.2(12) . . ?
C69 C73 C75A 111.9(9) . . ?
C76A C73 C76 33.8(9) . . ?
C74 C73 C76 109.7(9) . . ?
C69 C73 C76 107.4(10) . . ?
C75A C73 C76 80.2(10) . . ?
C76A C73 C75 135.0(12) . . ?
C74 C73 C75 109.1(9) . . ?
C69 C73 C75 107.9(10) . . ?
C75A C73 C75 27.6(9) . . ?
C76 C73 C75 107.2(9) . . ?
C76A C73 C74A 108.3(9) . . ?
C74 C73 C74A 28.9(9) . . ?
C69 C73 C74A 112.6(10) . . ?
C75A C73 C74A 106.3(9) . . ?
C76 C73 C74A 132.6(12) . . ?
C75 C73 C74A 83.7(10) . . ?
C73 C74 H74A 109.5 . . ?
C73 C74 H74B 109.5 . . ?
C73 C74 H74C 109.5 . . ?
C73 C75 H75A 109.5 . . ?
C73 C75 H75B 109.5 . . ?
C73 C75 H75C 109.5 . . ?
C73 C76 H76A 109.5 . . ?
C73 C76 H76B 109.5 . . ?
C73 C76 H76C 109.5 . . ?
C73 C74A H74D 109.5 . . ?
C73 C74A H74E 109.5 . . ?
H74D C74A H74E 109.5 . . ?
C73 C74A H74F 109.5 . . ?
H74D C74A H74F 109.5 . . ?
H74E C74A H74F 109.5 . . ?
C73 C75A H75D 109.5 . . ?
C73 C75A H75E 109.5 . . ?
H75D C75A H75E 109.5 . . ?
C73 C75A H75F 109.5 . . ?
H75D C75A H75F 109.5 . . ?
H75E C75A H75F 109.5 . . ?
C73 C76A H76D 109.5 . . ?
C73 C76A H76E 109.5 . . ?
H76D C76A H76E 109.5 . . ?
C73 C76A H76F 109.5 . . ?
H76D C76A H76F 109.5 . . ?
H76E C76A H76F 109.5 . . ?
C71 C77 C78 110.6(6) . . ?
C71 C77 H77A 109.5 . . ?
C78 C77 H77A 109.5 . . ?
C71 C77 H77B 109.5 . . ?
C78 C77 H77B 109.5 . . ?
H77A C77 H77B 108.1 . . ?
C79 C78 C83 117.8(7) . . ?
C79 C78 C77 120.3(7) . . ?
C83 C78 C77 121.9(7) . . ?
C80 C79 C78 122.9(7) . . ?
C80 C79 H79A 118.5 . . ?
C78 C79 H79A 118.5 . . ?
C79 C80 C81 117.7(7) . . ?
C79 C80 C84 122.3(7) . . ?
C81 C80 C84 119.9(7) . . ?
C80 C81 C82 121.7(8) . . ?
C80 C81 H81A 119.1 . . ?
C82 C81 H81A 119.1 . . ?
C83 C82 C81 118.7(7) . . ?
C83 C82 C88 122.3(6) . . ?
C81 C82 C88 119.0(7) . . ?
O8 C83 C82 118.6(6) . . ?
O8 C83 C78 120.5(7) . . ?
C82 C83 C78 120.9(7) . . ?
C86 C84 C87 109.8(10) . . ?
C86 C84 C85A 141.5(15) . . ?
C87 C84 C85A 68.8(10) . . ?
C86 C84 C85 111.9(9) . . ?
C87 C84 C85 109.0(9) . . ?
C85A C84 C85 43.1(10) . . ?
C86 C84 C87A 71.3(10) . . ?
C87 C84 C87A 41.8(9) . . ?
C85A C84 C87A 108.8(10) . . ?
C85 C84 C87A 140.3(14) . . ?
C86 C84 C86A 40.6(9) . . ?
C87 C84 C86A 133.6(13) . . ?
C85A C84 C86A 111.0(10) . . ?
C85 C84 C86A 72.4(9) . . ?
C87A C84 C86A 107.4(9) . . ?
C86 C84 C80 108.2(11) . . ?
C87 C84 C80 111.8(9) . . ?
C85A C84 C80 107.5(13) . . ?
C85 C84 C80 106.2(11) . . ?
C87A C84 C80 110.1(11) . . ?
C86A C84 C80 112.0(11) . . ?
C84 C85 H85A 109.5 . . ?
C84 C85 H85B 109.5 . . ?
C84 C85 H85C 109.5 . . ?
C84 C86 H86A 109.5 . . ?
C84 C86 H86B 109.5 . . ?
C84 C86 H86C 109.5 . . ?
C84 C87 H87A 109.5 . . ?
C84 C87 H87B 109.5 . . ?
C84 C87 H87C 109.5 . . ?
C84 C85A H85D 109.5 . . ?
C84 C85A H85E 109.5 . . ?
H85D C85A H85E 109.5 . . ?
C84 C85A H85F 109.5 . . ?
H85D C85A H85F 109.5 . . ?
H85E C85A H85F 109.5 . . ?
C84 C86A H86D 109.5 . . ?
C84 C86A H86E 109.5 . . ?
H86D C86A H86E 109.5 . . ?
C84 C86A H86F 109.5 . . ?
H86D C86A H86F 109.5 . . ?
H86E C86A H86F 109.5 . . ?
C84 C87A H87D 109.5 . . ?
C84 C87A H87E 109.5 . . ?
H87D C87A H87E 109.5 . . ?
C84 C87A H87F 109.5 . . ?
H87D C87A H87F 109.5 . . ?
H87E C87A H87F 109.5 . . ?
C89 C88 C82 108.5(6) . . ?
C89 C88 H88A 110.0 . . ?
C82 C88 H88A 110.0 . . ?
C89 C88 H88B 110.0 . . ?
C82 C88 H88B 110.0 . . ?
H88A C88 H88B 108.4 . . ?
C90 C89 C94 120.0(7) . . ?
C90 C89 C88 120.8(7) . . ?
C94 C89 C88 117.8(7) . . ?
C89 C90 C91 122.5(8) . . ?
C89 C90 H90A 118.8 . . ?
C91 C90 H90A 118.8 . . ?
C90 C91 C92 116.3(7) . . ?
C90 C91 C95 120.9(7) . . ?
C92 C91 C95 122.9(7) . . ?
C93 C92 C91 122.7(7) . . ?
C93 C92 H92A 118.7 . . ?
C91 C92 H92A 118.7 . . ?
C92 C93 C94 119.5(7) . . ?
C92 C93 C99 120.9(7) . . ?
C94 C93 C99 119.6(7) . . ?
O9 C94 C89 120.3(7) . . ?
O9 C94 C93 120.6(7) . . ?
C89 C94 C93 119.0(7) . . ?
C96A C95 C98 123.4(14) . . ?
C96A C95 C98A 110.4(10) . . ?
C98 C95 C98A 25.1(9) . . ?
C96A C95 C91 114.3(11) . . ?
C98 C95 C91 116.1(11) . . ?
C98A C95 C91 111.8(10) . . ?
C96A C95 C97A 107.1(9) . . ?
C98 C95 C97A 81.7(10) . . ?
C98A C95 C97A 106.4(9) . . ?
C91 C95 C97A 106.3(10) . . ?
C96A C95 C97 71.5(9) . . ?
C98 C95 C97 107.4(9) . . ?
C98A C95 C97 126.6(12) . . ?
C91 C95 C97 115.0(10) . . ?
C97A C95 C97 36.4(8) . . ?
C96A C95 C96 33.7(9) . . ?
C98 C95 C96 108.4(9) . . ?
C98A C95 C96 86.6(9) . . ?
C91 C95 C96 104.4(9) . . ?
C97A C95 C96 138.8(11) . . ?
C97 C95 C96 104.8(8) . . ?
C95 C96 H96A 109.5 . . ?
C95 C96 H96B 109.5 . . ?
C95 C96 H96C 109.5 . . ?
C95 C97 H97A 109.5 . . ?
C95 C97 H97B 109.5 . . ?
C95 C97 H97C 109.5 . . ?
C95 C98 H98A 109.5 . . ?
C95 C98 H98B 109.5 . . ?
C95 C98 H98C 109.5 . . ?
C95 C96A H96D 109.5 . . ?
C95 C96A H96E 109.5 . . ?
H96D C96A H96E 109.5 . . ?
C95 C96A H96F 109.5 . . ?
H96D C96A H96F 109.5 . . ?
H96E C96A H96F 109.5 . . ?
C95 C97A H97D 109.5 . . ?
C95 C97A H97E 109.5 . . ?
H97D C97A H97E 109.5 . . ?
C95 C97A H97F 109.5 . . ?
H97D C97A H97F 109.5 . . ?
H97E C97A H97F 109.5 . . ?
C95 C98A H98D 109.5 . . ?
C95 C98A H98E 109.5 . . ?
H98D C98A H98E 109.5 . . ?
C95 C98A H98F 109.5 . . ?
H98D C98A H98F 109.5 . . ?
H98E C98A H98F 109.5 . . ?
C93 C99 C100 115.2(6) . . ?
C93 C99 H99A 108.5 . . ?
C100 C99 H99A 108.5 . . ?
C93 C99 H99B 108.5 . . ?
C100 C99 H99B 108.5 . . ?
H99A C99 H99B 107.5 . . ?
C105 C100 C101 118.7(7) . . ?
C105 C100 C99 123.8(7) . . ?
C101 C100 C99 117.4(7) . . ?
C102 C101 C100 122.1(8) . . ?
C102 C101 H10A 118.9 . . ?
C100 C101 H10A 118.9 . . ?
C103 C102 C101 117.2(7) . . ?
C103 C102 C106 124.4(7) . . ?
C101 C102 C106 118.5(8) . . ?
C102 C103 C104 123.4(7) . . ?
C102 C103 H10B 118.3 . . ?
C104 C103 H10B 118.3 . . ?
C103 C104 C105 118.4(7) . . ?
C103 C104 C110 121.2(7) . . ?
C105 C104 C110 120.3(7) . . ?
O10 C105 C100 120.3(6) . . ?
O10 C105 C104 119.7(7) . . ?
C100 C105 C104 120.0(7) . . ?
C107 C106 C108 107.8(10) . . ?
C107 C106 C109 110.4(9) . . ?
C108 C106 C109 106.9(8) . . ?
C107 C106 C102 110.5(8) . . ?
C108 C106 C102 110.6(8) . . ?
C109 C106 C102 110.6(8) . . ?
C106 C107 H10C 109.5 . . ?
C106 C107 H10D 109.5 . . ?
H10C C107 H10D 109.5 . . ?
C106 C107 H10E 109.5 . . ?
H10C C107 H10E 109.5 . . ?
H10D C107 H10E 109.5 . . ?
C106 C108 H10L 109.5 . . ?
C106 C108 H10M 109.5 . . ?
H10L C108 H10M 109.5 . . ?
C106 C108 H10N 109.5 . . ?
H10L C108 H10N 109.5 . . ?
H10M C108 H10N 109.5 . . ?
C106 C109 H10F 109.5 . . ?
C106 C109 H10G 109.5 . . ?
H10F C109 H10G 109.5 . . ?
C106 C109 H10H 109.5 . . ?
H10F C109 H10H 109.5 . . ?
H10G C109 H10H 109.5 . . ?
C104 C110 C57 117.8(6) . . ?
C104 C110 H11A 107.8 . . ?
C57 C110 H11A 107.8 . . ?
C104 C110 H11D 107.8 . . ?
C57 C110 H11D 107.8 . . ?
H11A C110 H11D 107.2 . . ?

loop_
_geom_bond_atom_site_label_1
_geom_bond_atom_site_label_2
_geom_bond_distance
_geom_bond_site_symmetry_2
_geom_bond_publ_flag
Bi1 O2 2.158(5) . ?
Bi1 O12 2.166(5) . ?
Bi1 O11 2.189(5) . ?
Bi1 O1 2.407(5) . ?
Bi1 Bi2 3.4386(5) . ?
Mo1 O14 1.691(5) . ?
Mo1 O13 1.697(5) . ?
Mo1 O3 1.925(5) . ?
Mo1 O6 2.063(5) . ?
Mo1 O11 2.140(5) . ?
Mo1 O21 2.352(5) . ?
C1 C6 1.379(10) . ?
C1 O1 1.383(9) . ?
C1 C2 1.416(10) . ?
O1 Mo2 2.045(5) . ?
Bi2 O7 2.151(5) . ?
Bi2 O11 2.155(5) . ?
Bi2 O12 2.230(5) . ?
Bi2 O6 2.417(5) . ?
Mo2 O15 1.677(5) . ?
Mo2 O16 1.719(5) . ?
Mo2 O8 1.904(5) . ?
Mo2 O12 2.109(5) . ?
Mo2 O18 2.404(5) . ?
O2 C17 1.392(9) . ?
C2 C3 1.404(10) . ?
C2 C55 1.496(10) . ?
Mo3 O17 1.677(5) . ?
Mo3 O18 1.734(5) . ?
Mo3 O19 1.960(5) . ?
Mo3 O9 1.963(5) . ?
Mo3 O5 1.972(5) . ?
O3 C28 1.388(8) . ?
C3 C4 1.381(11) . ?
C3 H3A 0.9400 . ?
Mo4 O20 1.693(5) . ?
Mo4 O21 1.730(5) . ?
Mo4 O19 1.947(5) . ?
Mo4 O4 1.958(5) . ?
Mo4 O10 1.972(5) . ?
O4 C39 1.385(8) . ?
C4 C5 1.395(11) . ?
C4 C7 1.541(11) . ?
O5 C50 1.362(8) . ?
C5 C6 1.409(11) . ?
C5 H5A 0.9400 . ?
O6 C56 1.395(8) . ?
C6 C11 1.538(10) . ?
O7 C72 1.393(8) . ?
C7 C10 1.477(14) . ?
C7 C9 1.520(16) . ?
C7 C8A 1.53(2) . ?
C7 C8 1.54(2) . ?
O8 C83 1.375(8) . ?
C8 H8A 0.9700 . ?
C8 H8B 0.9700 . ?
C8 H8C 0.9700 . ?
C8A H8AA 0.9700 . ?
C8A H8AB 0.9700 . ?
C8A H8AC 0.9700 . ?
O9 C94 1.334(9) . ?
C9 H9A 0.9700 . ?
C9 H9B 0.9700 . ?
C9 H9C 0.9700 . ?
O10 C105 1.354(8) . ?
C10 H10I 0.9700 . ?
C10 H10J 0.9700 . ?
C10 H10K 0.9700 . ?
C11 C12 1.482(10) . ?
C11 H11B 0.9800 . ?
C11 H11C 0.9800 . ?
C12 C17 1.392(10) . ?
C12 C13 1.401(11) . ?
C13 C14 1.388(11) . ?
C13 H13B 0.9400 . ?
C14 C15 1.386(11) . ?
C14 C18 1.524(12) . ?
C15 C16 1.392(11) . ?
C15 H15A 0.9400 . ?
C16 C17 1.414(10) . ?
C16 C22 1.506(10) . ?
C18 C20A 1.508(14) . ?
C18 C21 1.509(12) . ?
C18 C19 1.513(16) . ?
C18 C20 1.593(15) . ?
C18 C19A 1.623(13) . ?
C19 H19A 0.9700 . ?
C19 H19B 0.9700 . ?
C19 H19C 0.9700 . ?
C19A H19D 0.9700 . ?
C19A H19E 0.9700 . ?
C19A H19F 0.9700 . ?
C20 H20A 0.9700 . ?
C20 H20B 0.9700 . ?
C20 H20C 0.9700 . ?
C20A H20D 0.9700 . ?
C20A H20E 0.9700 . ?
C20A H20F 0.9700 . ?
C21 H21A 0.9700 . ?
C21 H21B 0.9700 . ?
C21 H21C 0.9700 . ?
C22 C23 1.514(10) . ?
C22 H22A 0.9800 . ?
C22 H22B 0.9800 . ?
C23 C28 1.380(11) . ?
C23 C24 1.396(10) . ?
C24 C25 1.401(10) . ?
C24 H24A 0.9400 . ?
C25 C26 1.366(10) . ?
C25 C29 1.537(10) . ?
C26 C27 1.386(10) . ?
C26 H26A 0.9400 . ?
C27 C28 1.417(10) . ?
C27 C33 1.519(10) . ?
C29 C31 1.493(12) . ?
C29 C30 1.503(12) . ?
C29 C32 1.544(12) . ?
C30 H30A 0.9700 . ?
C30 H30B 0.9700 . ?
C30 H30C 0.9700 . ?
C31 H31A 0.9700 . ?
C31 H31B 0.9700 . ?
C31 H31C 0.9700 . ?
C32 H32A 0.9700 . ?
C32 H32B 0.9700 . ?
C32 H32C 0.9700 . ?
C33 C34 1.517(10) . ?
C33 H33A 0.9800 . ?
C33 H33B 0.9800 . ?
C34 C35 1.380(10) . ?
C34 C39 1.380(10) . ?
C35 C36 1.410(11) . ?
C35 H35A 0.9400 . ?
C36 C37 1.371(11) . ?
C36 C40 1.534(11) . ?
C37 C38 1.403(10) . ?
C37 H37A 0.9400 . ?
C38 C39 1.392(10) . ?
C38 C44 1.487(10) . ?
C40 C41A 1.522(14) . ?
C40 C43 1.527(12) . ?
C40 C42 1.529(15) . ?
C40 C41 1.587(16) . ?
C40 C42A 1.599(14) . ?
C41 H41A 0.9700 . ?
C41 H41B 0.9700 . ?
C41 H41C 0.9700 . ?
C42 H42A 0.9700 . ?
C42 H42B 0.9700 . ?
C42 H42C 0.9700 . ?
C41A H41D 0.9700 . ?
C41A H41E 0.9700 . ?
C41A H41F 0.9700 . ?
C42A H42D 0.9700 . ?
C42A H42E 0.9700 . ?
C42A H42F 0.9700 . ?
C43 H43A 0.9700 . ?
C43 H43B 0.9700 . ?
C43 H43C 0.9700 . ?
C44 C45 1.507(10) . ?
C44 H44A 0.9800 . ?
C44 H44B 0.9800 . ?
C45 C46 1.406(9) . ?
C45 C50 1.410(10) . ?
C46 C47 1.389(11) . ?
C46 H46A 0.9400 . ?
C47 C48 1.386(11) . ?
C47 C51 1.556(10) . ?
C48 C49 1.410(10) . ?
C48 H48A 0.9400 . ?
C49 C50 1.407(11) . ?
C49 C55 1.538(10) . ?
C51 C52 1.490(13) . ?
C51 C54A 1.513(12) . ?
C51 C53 1.517(13) . ?
C51 C52A 1.526(12) . ?
C51 C53A 1.540(12) . ?
C51 C54 1.544(13) . ?
C52 H52A 0.9700 . ?
C52 H52B 0.9700 . ?
C52 H52C 0.9700 . ?
C53 H53A 0.9700 . ?
C53 H53B 0.9700 . ?
C53 H53C 0.9700 . ?
C54 H54A 0.9700 . ?
C54 H54B 0.9700 . ?
C54 H54C 0.9700 . ?
C52A H52D 0.9700 . ?
C52A H52E 0.9700 . ?
C52A H52F 0.9700 . ?
C53A H53D 0.9700 . ?
C53A H53E 0.9700 . ?
C53A H53F 0.9700 . ?
C54A H54D 0.9700 . ?
C54A H54E 0.9700 . ?
C54A H54F 0.9700 . ?
C55 H55A 0.9800 . ?
C55 H55B 0.9800 . ?
C56 C57 1.366(10) . ?
C56 C61 1.425(9) . ?
C57 C58 1.427(10) . ?
C57 C110 1.512(9) . ?
C58 C59 1.395(10) . ?
C58 H58A 0.9400 . ?
C59 C60 1.393(11) . ?
C59 C62 1.539(10) . ?
C60 C61 1.398(10) . ?
C60 H60A 0.9400 . ?
C61 C66 1.507(10) . ?
C62 C63 1.500(13) . ?
C62 C65 1.546(12) . ?
C62 C64 1.555(12) . ?
C63 H63A 0.9700 . ?
C63 H63B 0.9700 . ?
C63 H63C 0.9700 . ?
C64 H64A 0.9700 . ?
C64 H64B 0.9700 . ?
C64 H64C 0.9700 . ?
C65 H65A 0.9700 . ?
C65 H65B 0.9700 . ?
C65 H65C 0.9700 . ?
C66 C67 1.473(10) . ?
C66 H66A 0.9800 . ?
C66 H66B 0.9800 . ?
C67 C68 1.391(10) . ?
C67 C72 1.419(10) . ?
C68 C69 1.413(11) . ?
C68 H68A 0.9400 . ?
C69 C70 1.394(10) . ?
C69 C73 1.516(10) . ?
C70 C71 1.392(10) . ?
C70 H70A 0.9400 . ?
C71 C72 1.380(10) . ?
C71 C77 1.489(10) . ?
C73 C76A 1.496(13) . ?
C73 C74 1.503(12) . ?
C73 C75A 1.528(12) . ?
C73 C76 1.537(13) . ?
C73 C75 1.544(12) . ?
C73 C74A 1.561(12) . ?
C74 H74A 0.9700 . ?
C74 H74B 0.9700 . ?
C74 H74C 0.9700 . ?
C75 H75A 0.9700 . ?
C75 H75B 0.9700 . ?
C75 H75C 0.9700 . ?
C76 H76A 0.9700 . ?
C76 H76B 0.9700 . ?
C76 H76C 0.9700 . ?
C74A H74D 0.9700 . ?
C74A H74E 0.9700 . ?
C74A H74F 0.9700 . ?
C75A H75D 0.9700 . ?
C75A H75E 0.9700 . ?
C75A H75F 0.9700 . ?
C76A H76D 0.9700 . ?
C76A H76E 0.9700 . ?
C76A H76F 0.9700 . ?
C77 C78 1.516(10) . ?
C77 H77A 0.9800 . ?
C77 H77B 0.9800 . ?
C78 C79 1.395(10) . ?
C78 C83 1.399(10) . ?
C79 C80 1.372(11) . ?
C79 H79A 0.9400 . ?
C80 C81 1.384(10) . ?
C80 C84 1.545(10) . ?
C81 C82 1.402(10) . ?
C81 H81A 0.9400 . ?
C82 C83 1.383(10) . ?
C82 C88 1.548(10) . ?
C84 C86 1.517(13) . ?
C84 C87 1.518(13) . ?
C84 C85A 1.519(14) . ?
C84 C85 1.521(13) . ?
C84 C87A 1.530(13) . ?
C84 C86A 1.536(13) . ?
C85 H85A 0.9700 . ?
C85 H85B 0.9700 . ?
C85 H85C 0.9700 . ?
C86 H86A 0.9700 . ?
C86 H86B 0.9700 . ?
C86 H86C 0.9700 . ?
C87 H87A 0.9700 . ?
C87 H87B 0.9700 . ?
C87 H87C 0.9700 . ?
C85A H85D 0.9700 . ?
C85A H85E 0.9700 . ?
C85A H85F 0.9700 . ?
C86A H86D 0.9700 . ?
C86A H86E 0.9700 . ?
C86A H86F 0.9700 . ?
C87A H87D 0.9700 . ?
C87A H87E 0.9700 . ?
C87A H87F 0.9700 . ?
C88 C89 1.526(10) . ?
C88 H88A 0.9800 . ?
C88 H88B 0.9800 . ?
C89 C90 1.379(11) . ?
C89 C94 1.401(10) . ?
C90 C91 1.398(10) . ?
C90 H90A 0.9400 . ?
C91 C92 1.412(11) . ?
C91 C95 1.532(11) . ?
C92 C93 1.375(10) . ?
C92 H92A 0.9400 . ?
C93 C94 1.411(10) . ?
C93 C99 1.487(10) . ?
C95 C96A 1.513(13) . ?
C95 C98 1.529(13) . ?
C95 C98A 1.530(12) . ?
C95 C97A 1.542(13) . ?
C95 C97 1.546(12) . ?
C95 C96 1.547(12) . ?
C96 H96A 0.9700 . ?
C96 H96B 0.9700 . ?
C96 H96C 0.9700 . ?
C97 H97A 0.9700 . ?
C97 H97B 0.9700 . ?
C97 H97C 0.9700 . ?
C98 H98A 0.9700 . ?
C98 H98B 0.9700 . ?
C98 H98C 0.9700 . ?
C96A H96D 0.9700 . ?
C96A H96E 0.9700 . ?
C96A H96F 0.9700 . ?
C97A H97D 0.9700 . ?
C97A H97E 0.9700 . ?
C97A H97F 0.9700 . ?
C98A H98D 0.9700 . ?
C98A H98E 0.9700 . ?
C98A H98F 0.9700 . ?
C99 C100 1.532(10) . ?
C99 H99A 0.9800 . ?
C99 H99B 0.9800 . ?
C100 C105 1.401(10) . ?
C100 C101 1.404(10) . ?
C101 C102 1.399(10) . ?
C101 H10A 0.9400 . ?
C102 C103 1.381(10) . ?
C102 C106 1.549(11) . ?
C103 C104 1.384(10) . ?
C103 H10B 0.9400 . ?
C104 C105 1.419(10) . ?
C104 C110 1.498(10) . ?
C106 C107 1.507(13) . ?
C106 C108 1.516(13) . ?
C106 C109 1.538(12) . ?
C107 H10C 0.9700 . ?
C107 H10D 0.9700 . ?
C107 H10E 0.9700 . ?
C108 H10L 0.9700 . ?
C108 H10M 0.9700 . ?
C108 H10N 0.9700 . ?
C109 H10F 0.9700 . ?
C109 H10G 0.9700 . ?
C109 H10H 0.9700 . ?
C110 H11A 0.9800 . ?
C110 H11D 0.9800 . ?

loop_
_geom_torsion_atom_site_label_1
_geom_torsion_atom_site_label_2
_geom_torsion_atom_site_label_3
_geom_torsion_atom_site_label_4
_geom_torsion
_geom_torsion_site_symmetry_1
_geom_torsion_site_symmetry_2
_geom_torsion_site_symmetry_3
_geom_torsion_site_symmetry_4
_geom_torsion_publ_flag
C6 C1 O1 Mo2 -86.6(9) . . . . ?
C2 C1 O1 Mo2 97.0(8) . . . . ?
C6 C1 O1 Bi1 79.8(8) . . . . ?
C2 C1 O1 Bi1 -96.5(8) . . . . ?
O2 Bi1 O1 C1 -81.2(5) . . . . ?
O12 Bi1 O1 C1 -170.9(5) . . . . ?
O11 Bi1 O1 C1 -155.9(5) . . . . ?
Bi2 Bi1 O1 C1 -170.9(5) . . . . ?
O2 Bi1 O1 Mo2 87.9(2) . . . . ?
O12 Bi1 O1 Mo2 -1.77(19) . . . . ?
O11 Bi1 O1 Mo2 13.2(4) . . . . ?
Bi2 Bi1 O1 Mo2 -1.8(2) . . . . ?
O2 Bi1 Bi2 O7 -1.81(19) . . . . ?
O12 Bi1 Bi2 O7 84.3(2) . . . . ?
O11 Bi1 Bi2 O7 -79.5(3) . . . . ?
O1 Bi1 Bi2 O7 84.31(17) . . . . ?
O2 Bi1 Bi2 O11 77.7(3) . . . . ?
O12 Bi1 Bi2 O11 163.7(3) . . . . ?
O1 Bi1 Bi2 O11 163.8(2) . . . . ?
O2 Bi1 Bi2 O12 -86.1(2) . . . . ?
O11 Bi1 Bi2 O12 -163.7(3) . . . . ?
O1 Bi1 Bi2 O12 0.0(2) . . . . ?
O2 Bi1 Bi2 O6 79.10(18) . . . . ?
O12 Bi1 Bi2 O6 165.2(2) . . . . ?
O11 Bi1 Bi2 O6 1.4(2) . . . . ?
O1 Bi1 Bi2 O6 165.21(16) . . . . ?
C1 O1 Mo2 O15 71.5(6) . . . . ?
Bi1 O1 Mo2 O15 -96.3(2) . . . . ?
C1 O1 Mo2 O16 -32.1(6) . . . . ?
Bi1 O1 Mo2 O16 160.1(2) . . . . ?
C1 O1 Mo2 O8 -157.3(6) . . . . ?
Bi1 O1 Mo2 O8 34.8(6) . . . . ?
C1 O1 Mo2 O12 169.5(6) . . . . ?
Bi1 O1 Mo2 O12 1.72(18) . . . . ?
C1 O1 Mo2 O18 -113.0(6) . . . . ?
Bi1 O1 Mo2 O18 79.16(19) . . . . ?
O12 Bi1 O2 C17 146.3(6) . . . . ?
O11 Bi1 O2 C17 -138.0(6) . . . . ?
O1 Bi1 O2 C17 81.6(6) . . . . ?
Bi2 Bi1 O2 C17 -174.6(6) . . . . ?
C6 C1 C2 C3 -3.5(13) . . . . ?
O1 C1 C2 C3 172.8(7) . . . . ?
C6 C1 C2 C55 176.4(8) . . . . ?
O1 C1 C2 C55 -7.3(12) . . . . ?
O14 Mo1 O3 C28 81.9(7) . . . . ?
O13 Mo1 O3 C28 -170.7(7) . . . . ?
O6 Mo1 O3 C28 -48.2(10) . . . . ?
O11 Mo1 O3 C28 -9.9(7) . . . . ?
O21 Mo1 O3 C28 -85.5(7) . . . . ?
C1 C2 C3 C4 1.7(13) . . . . ?
C55 C2 C3 C4 -178.3(8) . . . . ?
O20 Mo4 O4 C39 18.3(6) . . . . ?
O21 Mo4 O4 C39 -90.3(6) . . . . ?
O19 Mo4 O4 C39 147.0(6) . . . . ?
O10 Mo4 O4 C39 127.8(7) . . . . ?
C2 C3 C4 C5 0.9(14) . . . . ?
C2 C3 C4 C7 -179.7(9) . . . . ?
O17 Mo3 O5 C50 -14.9(7) . . . . ?
O18 Mo3 O5 C50 93.8(7) . . . . ?
O19 Mo3 O5 C50 -142.7(7) . . . . ?
O9 Mo3 O5 C50 -127.2(8) . . . . ?
C3 C4 C5 C6 -1.8(14) . . . . ?
C7 C4 C5 C6 178.8(8) . . . . ?
O14 Mo1 O6 C56 80.5(6) . . . . ?
O13 Mo1 O6 C56 -25.1(5) . . . . ?
O3 Mo1 O6 C56 -148.8(6) . . . . ?
O11 Mo1 O6 C56 170.8(6) . . . . ?
O21 Mo1 O6 C56 -111.4(5) . . . . ?
O14 Mo1 O6 Bi2 -87.4(3) . . . . ?
O13 Mo1 O6 Bi2 167.1(2) . . . . ?
O3 Mo1 O6 Bi2 43.3(6) . . . . ?
O11 Mo1 O6 Bi2 2.90(18) . . . . ?
O21 Mo1 O6 Bi2 80.74(19) . . . . ?
O7 Bi2 O6 C56 -84.1(5) . . . . ?
O11 Bi2 O6 C56 -171.7(5) . . . . ?
O12 Bi2 O6 C56 -158.5(4) . . . . ?
Bi1 Bi2 O6 C56 -172.6(4) . . . . ?
O7 Bi2 O6 Mo1 84.6(2) . . . . ?
O11 Bi2 O6 Mo1 -3.02(19) . . . . ?
O12 Bi2 O6 Mo1 10.1(4) . . . . ?
Bi1 Bi2 O6 Mo1 -4.0(2) . . . . ?
O1 C1 C6 C5 -173.6(7) . . . . ?
C2 C1 C6 C5 2.7(13) . . . . ?
O1 C1 C6 C11 7.2(12) . . . . ?
C2 C1 C6 C11 -176.5(8) . . . . ?
C4 C5 C6 C1 0.1(13) . . . . ?
C4 C5 C6 C11 179.3(8) . . . . ?
O11 Bi2 O7 C72 157.0(6) . . . . ?
O12 Bi2 O7 C72 -127.8(6) . . . . ?
O6 Bi2 O7 C72 90.6(6) . . . . ?
Bi1 Bi2 O7 C72 -165.5(5) . . . . ?
C3 C4 C7 C10 126.8(11) . . . . ?
C5 C4 C7 C10 -53.8(13) . . . . ?
C3 C4 C7 C9 -113.3(11) . . . . ?
C5 C4 C7 C9 66.1(12) . . . . ?
C3 C4 C7 C8A 19.0(17) . . . . ?
C5 C4 C7 C8A -161.6(13) . . . . ?
C3 C4 C7 C8 -17.3(16) . . . . ?
C5 C4 C7 C8 162.1(11) . . . . ?
O15 Mo2 O8 C83 90.6(8) . . . . ?
O16 Mo2 O8 C83 -164.3(7) . . . . ?
O1 Mo2 O8 C83 -40.5(10) . . . . ?
O12 Mo2 O8 C83 -9.1(8) . . . . ?
O18 Mo2 O8 C83 -85.3(8) . . . . ?
O17 Mo3 O9 C94 21.4(7) . . . . ?
O18 Mo3 O9 C94 -87.7(6) . . . . ?
O19 Mo3 O9 C94 149.1(6) . . . . ?
O5 Mo3 O9 C94 133.6(7) . . . . ?
O20 Mo4 O10 C105 -17.7(7) . . . . ?
O21 Mo4 O10 C105 90.7(6) . . . . ?
O19 Mo4 O10 C105 -146.4(6) . . . . ?
O4 Mo4 O10 C105 -127.2(8) . . . . ?
C1 C6 C11 C12 -108.2(9) . . . . ?
C5 C6 C11 C12 72.6(10) . . . . ?
O14 Mo1 O11 Bi2 91.1(3) . . . . ?
O13 Mo1 O11 Bi2 -49.9(7) . . . . ?
O3 Mo1 O11 Bi2 -170.3(2) . . . . ?
O6 Mo1 O11 Bi2 -3.4(2) . . . . ?
O21 Mo1 O11 Bi2 -88.3(2) . . . . ?
O14 Mo1 O11 Bi1 -86.6(4) . . . . ?
O13 Mo1 O11 Bi1 132.4(5) . . . . ?
O3 Mo1 O11 Bi1 12.1(4) . . . . ?
O6 Mo1 O11 Bi1 178.9(4) . . . . ?
O21 Mo1 O11 Bi1 94.0(4) . . . . ?
O7 Bi2 O11 Mo1 -79.7(2) . . . . ?
O12 Bi2 O11 Mo1 -168.2(3) . . . . ?
O6 Bi2 O11 Mo1 3.05(19) . . . . ?
Bi1 Bi2 O11 Mo1 -178.5(4) . . . . ?
O7 Bi2 O11 Bi1 98.8(2) . . . . ?
O12 Bi2 O11 Bi1 10.25(18) . . . . ?
O6 Bi2 O11 Bi1 -178.5(3) . . . . ?
O2 Bi1 O11 Mo1 77.5(4) . . . . ?
O12 Bi1 O11 Mo1 167.3(4) . . . . ?
O1 Bi1 O11 Mo1 153.4(3) . . . . ?
Bi2 Bi1 O11 Mo1 177.8(5) . . . . ?
O2 Bi1 O11 Bi2 -100.3(2) . . . . ?
O12 Bi1 O11 Bi2 -10.52(19) . . . . ?
O1 Bi1 O11 Bi2 -24.4(4) . . . . ?
C6 C11 C12 C17 89.5(9) . . . . ?
C6 C11 C12 C13 -90.1(9) . . . . ?
O15 Mo2 O12 Bi1 92.2(3) . . . . ?
O16 Mo2 O12 Bi1 -57.4(6) . . . . ?
O8 Mo2 O12 Bi1 -170.1(3) . . . . ?
O1 Mo2 O12 Bi1 -2.0(2) . . . . ?
O18 Mo2 O12 Bi1 -89.9(2) . . . . ?
O15 Mo2 O12 Bi2 -85.0(4) . . . . ?
O16 Mo2 O12 Bi2 125.4(5) . . . . ?
O8 Mo2 O12 Bi2 12.7(4) . . . . ?
O1 Mo2 O12 Bi2 -179.2(4) . . . . ?
O18 Mo2 O12 Bi2 92.9(4) . . . . ?
O2 Bi1 O12 Mo2 -84.8(2) . . . . ?
O11 Bi1 O12 Mo2 -168.2(3) . . . . ?
O1 Bi1 O12 Mo2 1.80(19) . . . . ?
Bi2 Bi1 O12 Mo2 -178.2(4) . . . . ?
O2 Bi1 O12 Bi2 93.5(2) . . . . ?
O11 Bi1 O12 Bi2 10.09(18) . . . . ?
O1 Bi1 O12 Bi2 -180.0(3) . . . . ?
O7 Bi2 O12 Mo2 82.4(4) . . . . ?
O11 Bi2 O12 Mo2 167.1(4) . . . . ?
O6 Bi2 O12 Mo2 154.7(3) . . . . ?
Bi1 Bi2 O12 Mo2 177.4(6) . . . . ?
O7 Bi2 O12 Bi1 -95.0(2) . . . . ?
O11 Bi2 O12 Bi1 -10.28(18) . . . . ?
O6 Bi2 O12 Bi1 -22.7(4) . . . . ?
C17 C12 C13 C14 -0.4(11) . . . . ?
C11 C12 C13 C14 179.2(7) . . . . ?
C12 C13 C14 C15 -4.2(12) . . . . ?
C12 C13 C14 C18 178.2(8) . . . . ?
C13 C14 C15 C16 3.4(11) . . . . ?
C18 C14 C15 C16 -179.1(8) . . . . ?
C14 C15 C16 C17 1.8(11) . . . . ?
C14 C15 C16 C22 -169.9(7) . . . . ?
Bi1 O2 C17 C12 -89.3(8) . . . . ?
Bi1 O2 C17 C16 93.1(7) . . . . ?
C13 C12 C17 O2 -171.6(6) . . . . ?
C11 C12 C17 O2 8.7(10) . . . . ?
C13 C12 C17 C16 5.9(10) . . . . ?
C11 C12 C17 C16 -173.7(6) . . . . ?
C15 C16 C17 O2 170.9(6) . . . . ?
C22 C16 C17 O2 -17.2(9) . . . . ?
C15 C16 C17 C12 -6.7(10) . . . . ?
C22 C16 C17 C12 165.2(6) . . . . ?
O17 Mo3 O18 Mo2 172.1(3) . . . . ?
O19 Mo3 O18 Mo2 -5.1(4) . . . . ?
O9 Mo3 O18 Mo2 -91.0(3) . . . . ?
O5 Mo3 O18 Mo2 77.0(3) . . . . ?
O15 Mo2 O18 Mo3 35(3) . . . . ?
O16 Mo2 O18 Mo3 -157.9(4) . . . . ?
O8 Mo2 O18 Mo3 99.3(3) . . . . ?
O1 Mo2 O18 Mo3 -65.2(3) . . . . ?
O12 Mo2 O18 Mo3 8.1(3) . . . . ?
C15 C14 C18 C20A 147.5(12) . . . . ?
C13 C14 C18 C20A -35.2(14) . . . . ?
C15 C14 C18 C21 12.6(12) . . . . ?
C13 C14 C18 C21 -170.0(8) . . . . ?
C15 C14 C18 C19 -132.7(15) . . . . ?
C13 C14 C18 C19 44.6(17) . . . . ?
C15 C14 C18 C20 118.2(14) . . . . ?
C13 C14 C18 C20 -64.5(15) . . . . ?
C15 C14 C18 C19A -103.0(11) . . . . ?
C13 C14 C18 C19A 74.3(11) . . . . ?
O20 Mo4 O19 Mo3 5.5(5) . . . . ?
O21 Mo4 O19 Mo3 -177.1(3) . . . . ?
O4 Mo4 O19 Mo3 -82.2(4) . . . . ?
O10 Mo4 O19 Mo3 91.6(4) . . . . ?
O17 Mo3 O19 Mo4 3.9(5) . . . . ?
O18 Mo3 O19 Mo4 -179.4(4) . . . . ?
O9 Mo3 O19 Mo4 -84.5(4) . . . . ?
O5 Mo3 O19 Mo4 90.6(4) . . . . ?
O20 Mo4 O21 Mo1 176.3(3) . . . . ?
O19 Mo4 O21 Mo1 -1.5(4) . . . . ?
O4 Mo4 O21 Mo1 -87.4(3) . . . . ?
O10 Mo4 O21 Mo1 81.1(3) . . . . ?
O14 Mo1 O21 Mo4 3.8(11) . . . . ?
O13 Mo1 O21 Mo4 -159.9(4) . . . . ?
O3 Mo1 O21 Mo4 99.8(3) . . . . ?
O6 Mo1 O21 Mo4 -67.8(3) . . . . ?
O11 Mo1 O21 Mo4 6.5(3) . . . . ?
C15 C16 C22 C23 106.0(8) . . . . ?
C17 C16 C22 C23 -65.8(9) . . . . ?
C16 C22 C23 C28 153.6(8) . . . . ?
C16 C22 C23 C24 -27.9(11) . . . . ?
C28 C23 C24 C25 3.8(12) . . . . ?
C22 C23 C24 C25 -174.8(7) . . . . ?
C23 C24 C25 C26 1.9(12) . . . . ?
C23 C24 C25 C29 -175.2(7) . . . . ?
C24 C25 C26 C27 -3.3(12) . . . . ?
C29 C25 C26 C27 173.8(7) . . . . ?
C25 C26 C27 C28 -1.0(12) . . . . ?
C25 C26 C27 C33 179.3(7) . . . . ?
C24 C23 C28 O3 175.1(7) . . . . ?
C22 C23 C28 O3 -6.3(12) . . . . ?
C24 C23 C28 C27 -8.3(12) . . . . ?
C22 C23 C28 C27 170.3(7) . . . . ?
Mo1 O3 C28 C23 -70.0(11) . . . . ?
Mo1 O3 C28 C27 113.3(7) . . . . ?
C26 C27 C28 C23 7.0(12) . . . . ?
C33 C27 C28 C23 -173.3(7) . . . . ?
C26 C27 C28 O3 -176.3(7) . . . . ?
C33 C27 C28 O3 3.4(11) . . . . ?
C26 C25 C29 C31 -90.6(10) . . . . ?
C24 C25 C29 C31 86.4(10) . . . . ?
C26 C25 C29 C30 148.5(8) . . . . ?
C24 C25 C29 C30 -34.5(11) . . . . ?
C26 C25 C29 C32 25.6(12) . . . . ?
C24 C25 C29 C32 -157.4(8) . . . . ?
C26 C27 C33 C34 34.0(10) . . . . ?
C28 C27 C33 C34 -145.7(7) . . . . ?
C27 C33 C34 C35 -106.5(8) . . . . ?
C27 C33 C34 C39 63.3(9) . . . . ?
C39 C34 C35 C36 1.4(12) . . . . ?
C33 C34 C35 C36 171.2(8) . . . . ?
C34 C35 C36 C37 -0.6(13) . . . . ?
C34 C35 C36 C40 178.4(9) . . . . ?
C35 C36 C37 C38 -0.8(13) . . . . ?
C40 C36 C37 C38 -179.8(9) . . . . ?
C36 C37 C38 C39 1.2(13) . . . . ?
C36 C37 C38 C44 -172.9(8) . . . . ?
C35 C34 C39 O4 176.8(7) . . . . ?
C33 C34 C39 O4 6.7(10) . . . . ?
C35 C34 C39 C38 -1.0(11) . . . . ?
C33 C34 C39 C38 -171.1(7) . . . . ?
Mo4 O4 C39 C34 86.8(8) . . . . ?
Mo4 O4 C39 C38 -95.4(7) . . . . ?
C37 C38 C39 C34 -0.3(11) . . . . ?
C44 C38 C39 C34 173.8(7) . . . . ?
C37 C38 C39 O4 -178.1(7) . . . . ?
C44 C38 C39 O4 -4.0(11) . . . . ?
C37 C36 C40 C41A -157.3(12) . . . . ?
C35 C36 C40 C41A 23.8(16) . . . . ?
C37 C36 C40 C43 -15.0(15) . . . . ?
C35 C36 C40 C43 166.1(10) . . . . ?
C37 C36 C40 C42 138.7(16) . . . . ?
C35 C36 C40 C42 -40.2(19) . . . . ?
C37 C36 C40 C41 -114.3(14) . . . . ?
C35 C36 C40 C41 66.8(15) . . . . ?
C37 C36 C40 C42A 94.0(12) . . . . ?
C35 C36 C40 C42A -84.9(13) . . . . ?
C39 C38 C44 C45 -88.4(8) . . . . ?
C37 C38 C44 C45 85.4(9) . . . . ?
C38 C44 C45 C46 -73.8(9) . . . . ?
C38 C44 C45 C50 109.9(8) . . . . ?
C50 C45 C46 C47 -2.5(13) . . . . ?
C44 C45 C46 C47 -179.0(8) . . . . ?
C45 C46 C47 C48 6.4(13) . . . . ?
C45 C46 C47 C51 -175.6(7) . . . . ?
C46 C47 C48 C49 -4.6(13) . . . . ?
C51 C47 C48 C49 177.4(7) . . . . ?
C47 C48 C49 C50 -0.9(12) . . . . ?
C47 C48 C49 C55 176.4(7) . . . . ?
Mo3 O5 C50 C49 -99.8(8) . . . . ?
Mo3 O5 C50 C45 84.4(9) . . . . ?
C48 C49 C50 O5 -170.8(7) . . . . ?
C55 C49 C50 O5 11.8(11) . . . . ?
C48 C49 C50 C45 5.0(12) . . . . ?
C55 C49 C50 C45 -172.3(7) . . . . ?
C46 C45 C50 O5 172.4(7) . . . . ?
C44 C45 C50 O5 -11.2(12) . . . . ?
C46 C45 C50 C49 -3.4(11) . . . . ?
C44 C45 C50 C49 173.0(7) . . . . ?
C48 C47 C51 C52 -153.7(12) . . . . ?
C46 C47 C51 C52 28.4(14) . . . . ?
C48 C47 C51 C54A 0.3(12) . . . . ?
C46 C47 C51 C54A -177.6(9) . . . . ?
C48 C47 C51 C53 82.3(13) . . . . ?
C46 C47 C51 C53 -95.6(12) . . . . ?
C48 C47 C51 C52A -123.3(10) . . . . ?
C46 C47 C51 C52A 58.8(11) . . . . ?
C48 C47 C51 C53A 118.7(10) . . . . ?
C46 C47 C51 C53A -59.2(11) . . . . ?
C48 C47 C51 C54 -32.9(13) . . . . ?
C46 C47 C51 C54 149.2(12) . . . . ?
C3 C2 C55 C49 -71.4(10) . . . . ?
C1 C2 C55 C49 108.7(9) . . . . ?
C50 C49 C55 C2 -105.0(9) . . . . ?
C48 C49 C55 C2 77.6(9) . . . . ?
Mo1 O6 C56 C57 101.0(8) . . . . ?
Bi2 O6 C56 C57 -92.9(7) . . . . ?
Mo1 O6 C56 C61 -85.9(8) . . . . ?
Bi2 O6 C56 C61 80.2(8) . . . . ?
O6 C56 C57 C58 169.3(7) . . . . ?
C61 C56 C57 C58 -3.6(12) . . . . ?
O6 C56 C57 C110 -14.7(11) . . . . ?
C61 C56 C57 C110 172.4(7) . . . . ?
C56 C57 C58 C59 3.9(12) . . . . ?
C110 C57 C58 C59 -172.3(7) . . . . ?
C57 C58 C59 C60 -1.0(12) . . . . ?
C57 C58 C59 C62 178.2(7) . . . . ?
C58 C59 C60 C61 -2.3(12) . . . . ?
C62 C59 C60 C61 178.5(8) . . . . ?
C59 C60 C61 C56 2.6(12) . . . . ?
C59 C60 C61 C66 -178.3(7) . . . . ?
C57 C56 C61 C60 0.5(12) . . . . ?
O6 C56 C61 C60 -172.6(7) . . . . ?
C57 C56 C61 C66 -178.6(7) . . . . ?
O6 C56 C61 C66 8.4(12) . . . . ?
C60 C59 C62 C63 -172.2(8) . . . . ?
C58 C59 C62 C63 8.6(13) . . . . ?
C60 C59 C62 C65 -51.6(11) . . . . ?
C58 C59 C62 C65 129.2(9) . . . . ?
C60 C59 C62 C64 68.2(10) . . . . ?
C58 C59 C62 C64 -111.1(9) . . . . ?
C60 C61 C66 C67 77.1(9) . . . . ?
C56 C61 C66 C67 -103.8(9) . . . . ?
C61 C66 C67 C68 -85.9(9) . . . . ?
C61 C66 C67 C72 87.2(9) . . . . ?
C72 C67 C68 C69 0.0(12) . . . . ?
C66 C67 C68 C69 173.4(8) . . . . ?
C67 C68 C69 C70 -0.8(12) . . . . ?
C67 C68 C69 C73 -179.4(8) . . . . ?
C68 C69 C70 C71 -0.4(12) . . . . ?
C73 C69 C70 C71 178.3(8) . . . . ?
C69 C70 C71 C72 2.2(12) . . . . ?
C69 C70 C71 C77 -167.8(7) . . . . ?
C70 C71 C72 O7 176.9(7) . . . . ?
C77 C71 C72 O7 -12.8(11) . . . . ?
C70 C71 C72 C67 -3.0(11) . . . . ?
C77 C71 C72 C67 167.4(7) . . . . ?
Bi2 O7 C72 C71 81.4(8) . . . . ?
Bi2 O7 C72 C67 -98.8(7) . . . . ?
C68 C67 C72 C71 1.9(11) . . . . ?
C66 C67 C72 C71 -171.5(7) . . . . ?
C68 C67 C72 O7 -178.0(7) . . . . ?
C66 C67 C72 O7 8.7(11) . . . . ?
C70 C69 C73 C76A -83.0(12) . . . . ?
C68 C69 C73 C76A 95.5(12) . . . . ?
C70 C69 C73 C74 -170.2(10) . . . . ?
C68 C69 C73 C74 8.4(13) . . . . ?
C70 C69 C73 C75A 38.6(13) . . . . ?
C68 C69 C73 C75A -142.8(10) . . . . ?
C70 C69 C73 C76 -47.6(12) . . . . ?
C68 C69 C73 C76 130.9(11) . . . . ?
C70 C69 C73 C75 67.7(12) . . . . ?
C68 C69 C73 C75 -113.8(11) . . . . ?
C70 C69 C73 C74A 158.3(10) . . . . ?
C68 C69 C73 C74A -23.2(13) . . . . ?
C72 C71 C77 C78 -74.6(9) . . . . ?
C70 C71 C77 C78 95.6(8) . . . . ?
C71 C77 C78 C79 -20.1(11) . . . . ?
C71 C77 C78 C83 162.1(7) . . . . ?
C83 C78 C79 C80 2.4(12) . . . . ?
C77 C78 C79 C80 -175.6(8) . . . . ?
C78 C79 C80 C81 2.3(12) . . . . ?
C78 C79 C80 C84 -179.4(7) . . . . ?
C79 C80 C81 C82 -3.9(12) . . . . ?
C84 C80 C81 C82 177.7(7) . . . . ?
C80 C81 C82 C83 0.7(12) . . . . ?
C80 C81 C82 C88 -179.4(7) . . . . ?
Mo2 O8 C83 C82 115.8(8) . . . . ?
Mo2 O8 C83 C78 -66.2(11) . . . . ?
C81 C82 C83 O8 -177.8(7) . . . . ?
C88 C82 C83 O8 2.3(11) . . . . ?
C81 C82 C83 C78 4.2(12) . . . . ?
C88 C82 C83 C78 -175.6(7) . . . . ?
C79 C78 C83 O8 176.4(7) . . . . ?
C77 C78 C83 O8 -5.7(11) . . . . ?
C79 C78 C83 C82 -5.6(11) . . . . ?
C77 C78 C83 C82 172.3(7) . . . . ?
C79 C80 C84 C86 54.2(12) . . . . ?
C81 C80 C84 C86 -127.5(11) . . . . ?
C79 C80 C84 C87 175.2(10) . . . . ?
C81 C80 C84 C87 -6.5(12) . . . . ?
C79 C80 C84 C85A -111.2(12) . . . . ?
C81 C80 C84 C85A 67.1(13) . . . . ?
C79 C80 C84 C85 -66.1(12) . . . . ?
C81 C80 C84 C85 112.2(11) . . . . ?
C79 C80 C84 C87A 130.4(11) . . . . ?
C81 C80 C84 C87A -51.3(12) . . . . ?
C79 C80 C84 C86A 11.0(13) . . . . ?
C81 C80 C84 C86A -170.7(10) . . . . ?
C83 C82 C88 C89 -145.0(7) . . . . ?
C81 C82 C88 C89 35.2(10) . . . . ?
C82 C88 C89 C90 -104.0(8) . . . . ?
C82 C88 C89 C94 62.4(8) . . . . ?
C94 C89 C90 C91 1.3(11) . . . . ?
C88 C89 C90 C91 167.4(6) . . . . ?
C89 C90 C91 C92 1.5(10) . . . . ?
C89 C90 C91 C95 -178.0(6) . . . . ?
C90 C91 C92 C93 -3.2(10) . . . . ?
C95 C91 C92 C93 176.4(6) . . . . ?
C91 C92 C93 C94 1.9(10) . . . . ?
C91 C92 C93 C99 -174.3(6) . . . . ?
Mo3 O9 C94 C89 84.5(8) . . . . ?
Mo3 O9 C94 C93 -98.9(7) . . . . ?
C90 C89 C94 O9 174.0(6) . . . . ?
C88 C89 C94 O9 7.5(9) . . . . ?
C90 C89 C94 C93 -2.7(10) . . . . ?
C88 C89 C94 C93 -169.1(6) . . . . ?
C92 C93 C94 O9 -175.6(6) . . . . ?
C99 C93 C94 O9 0.7(10) . . . . ?
C92 C93 C94 C89 1.1(10) . . . . ?
C99 C93 C94 C89 177.4(6) . . . . ?
C90 C91 C95 C96A 37.0(12) . . . . ?
C92 C91 C95 C96A -142.6(10) . . . . ?
C90 C91 C95 C98 -169.6(10) . . . . ?
C92 C91 C95 C98 10.9(12) . . . . ?
C90 C91 C95 C98A 163.3(9) . . . . ?
C92 C91 C95 C98A -16.2(11) . . . . ?
C90 C91 C95 C97A -81.0(10) . . . . ?
C92 C91 C95 C97A 99.5(10) . . . . ?
C90 C91 C95 C97 -43.0(11) . . . . ?
C92 C91 C95 C97 137.4(9) . . . . ?
C90 C91 C95 C96 71.2(10) . . . . ?
C92 C91 C95 C96 -108.3(9) . . . . ?
C92 C93 C99 C100 82.5(9) . . . . ?
C94 C93 C99 C100 -93.8(8) . . . . ?
C93 C99 C100 C105 105.2(9) . . . . ?
C93 C99 C100 C101 -76.3(9) . . . . ?
C105 C100 C101 C102 1.2(11) . . . . ?
C99 C100 C101 C102 -177.4(7) . . . . ?
C100 C101 C102 C103 2.0(12) . . . . ?
C100 C101 C102 C106 -176.9(8) . . . . ?
C101 C102 C103 C104 -3.0(12) . . . . ?
C106 C102 C103 C104 175.9(8) . . . . ?
C102 C103 C104 C105 0.7(11) . . . . ?
C102 C103 C104 C110 176.6(7) . . . . ?
Mo4 O10 C105 C100 88.9(8) . . . . ?
Mo4 O10 C105 C104 -93.3(7) . . . . ?
C101 C100 C105 O10 174.3(6) . . . . ?
C99 C100 C105 O10 -7.2(11) . . . . ?
C101 C100 C105 C104 -3.5(11) . . . . ?
C99 C100 C105 C104 175.0(7) . . . . ?
C103 C104 C105 O10 -175.2(6) . . . . ?
C110 C104 C105 O10 8.9(10) . . . . ?
C103 C104 C105 C100 2.7(10) . . . . ?
C110 C104 C105 C100 -173.3(6) . . . . ?
C103 C102 C106 C107 -119.6(10) . . . . ?
C101 C102 C106 C107 59.2(11) . . . . ?
C103 C102 C106 C108 121.2(10) . . . . ?
C101 C102 C106 C108 -60.0(11) . . . . ?
C103 C102 C106 C109 2.9(12) . . . . ?
C101 C102 C106 C109 -178.2(8) . . . . ?
C103 C104 C110 C57 83.3(9) . . . . ?
C105 C104 C110 C57 -100.9(8) . . . . ?
C56 C57 C110 C104 114.6(9) . . . . ?
C58 C57 C110 C104 -69.4(9) . . . . ?
